data_7714021
loop_
_publ_author_name
'Ali, Asgar'
'Ahmed, Zubair'
'Rahisuddin, ?'
'Iftikhar, K.'

_publ_section_title
;
 Pure red-light emitting europium based complexes as efficient UV light
 converters: synthesis, crystal structure and photoluminescence
 properties.
;
_journal_name_full 'Dalton transactions (Cambridge, England : 2003)'
_journal_paper_doi 10.1039/d3dt01536j
_journal_year 2023
_chemical_formula_moiety 'C54 H46 Eu F21 N2 O6'
_chemical_formula_sum 'C54 H46 Eu F21 N2 O6'
_chemical_formula_weight 1369.89
_chemical_name_common Europium-bathophenanthroline
_chemical_name_systematic Eu-bath
_chemical_properties_physical Hygroscopic
_space_group_crystal_system monoclinic
_space_group_IT_number 14
_space_group_name_Hall '-P 2yn'
_space_group_name_H-M_alt 'P 1 21/n 1'
_atom_sites_solution_hydrogens geom
_atom_sites_solution_primary dual
_audit_creation_date 2022-10-05
_audit_creation_method
;
Olex2 1.5
(compiled 2022.04.07 svn.rca3783a0 for OlexSys, GUI svn.r6498)
;
_audit_update_record
;
2023-04-11 deposited with the CCDC.	2023-08-23 downloaded from the CCDC.
;
_cell_angle_alpha 90
_cell_angle_beta 93.7870(10)
_cell_angle_gamma 90
_cell_formula_units_Z 8
_cell_length_a 13.0492(2)
_cell_length_b 23.2617(4)
_cell_length_c 37.7167(5)
_cell_measurement_reflns_used 24653
_cell_measurement_temperature 150.15
_cell_measurement_theta_max 56
_cell_measurement_theta_min 3
_cell_volume 11423.8(3)
_computing_molecular_graphics 'Olex2 1.5 (Dolomanov et al., 2009)'
_computing_publication_material 'Olex2 1.5 (Dolomanov et al., 2009)'
_computing_structure_refinement 'SHELXL 2018/3 (Sheldrick, 2015)'
_computing_structure_solution 'SHELXT 2018/2 (Sheldrick, 2018)'
_diffrn_ambient_temperature 150.15
_diffrn_measured_fraction_theta_full 0.996
_diffrn_measured_fraction_theta_max 0.889
_diffrn_measurement_device_type 'oxford diffraction'
_diffrn_radiation_type MoK\a
_diffrn_radiation_wavelength 0.71073
_diffrn_reflns_av_R_equivalents 0.0213
_diffrn_reflns_av_unetI/netI 0.0382
_diffrn_reflns_Laue_measured_fraction_full 0.996
_diffrn_reflns_Laue_measured_fraction_max 0.889
_diffrn_reflns_limit_h_max 11
_diffrn_reflns_limit_h_min -17
_diffrn_reflns_limit_k_max 30
_diffrn_reflns_limit_k_min -29
_diffrn_reflns_limit_l_max 41
_diffrn_reflns_limit_l_min -49
_diffrn_reflns_number 41103
_diffrn_reflns_point_group_measured_fraction_full 0.996
_diffrn_reflns_point_group_measured_fraction_max 0.889
_diffrn_reflns_theta_full 25.242
_diffrn_reflns_theta_max 28.051
_diffrn_reflns_theta_min 1.833
_exptl_absorpt_coefficient_mu 1.216
_exptl_absorpt_correction_T_max 0.985
_exptl_absorpt_correction_T_min 0.745
_exptl_absorpt_correction_type multi-scan
_exptl_absorpt_process_details sadabs
_exptl_crystal_colour 'metallic dark brown'
_exptl_crystal_colour_lustre metallic
_exptl_crystal_colour_modifier dark
_exptl_crystal_colour_primary brown
_exptl_crystal_density_diffrn 1.593
_exptl_crystal_description block
_exptl_crystal_F_000 5472
_exptl_crystal_preparation Luminescent
_exptl_crystal_recrystallization_method 'Re-crystallisation from solvent: ethanol'
_exptl_crystal_size_max 0.14
_exptl_crystal_size_mid 0.11
_exptl_crystal_size_min 0.1
_refine_diff_density_max 0.838
_refine_diff_density_min -0.712
_refine_diff_density_rms 0.087
_refine_ls_extinction_method none
_refine_ls_goodness_of_fit_ref 1.048
_refine_ls_hydrogen_treatment constr
_refine_ls_matrix_type full
_refine_ls_number_parameters 1656
_refine_ls_number_reflns 24653
_refine_ls_number_restraints 337
_refine_ls_restrained_S_all 1.050
_refine_ls_R_factor_all 0.0493
_refine_ls_R_factor_gt 0.0386
_refine_ls_shift/su_max 0.003
_refine_ls_shift/su_mean 0.000
_refine_ls_structure_factor_coef Fsqd
_refine_ls_weighting_details 'w=1/[\s^2^(Fo^2^)+(0.0424P)^2^+16.7319P] where P=(Fo^2^+2Fc^2^)/3'
_refine_ls_weighting_scheme calc
_refine_ls_wR_factor_gt 0.0943
_refine_ls_wR_factor_ref 0.1017
_reflns_Friedel_coverage 0.000
_reflns_number_gt 20792
_reflns_number_total 24653
_reflns_threshold_expression 'I > 2\s(I)'
_cod_data_source_file d3dt01536j2.cif
_cod_data_source_block bath_5a_lt_mo
_cod_database_code 7714021
_shelx_shelxl_version_number 2018/3
_shelx_space_group_comment
;
The symmetry employed for this shelxl refinement is uniquely defined
by the following loop, which should always be used as a source of
symmetry information in preference to the above space-group names.
They are only intended as comments.
;
_shelx_estimated_absorpt_t_max 0.888
_shelx_estimated_absorpt_t_min 0.848
_olex2_refinement_description
;
1. Fixed Uiso
 At 1.2 times of:
  All C(H) groups
 At 1.5 times of:
  All C(H,H,H) groups
2. Restrained distances
 F22-C99 \\sim F22A-C99A
 with sigma of 0.02
 F24-C1A \\sim F24A-C100
 with sigma of 0.04
 F23-C99 \\sim F23A-C99A
 with sigma of 0.02
 F26-C99 \\sim F26A-C99A
 with sigma of 0.04
 F25-C101 \\sim F25A-C101
 with sigma of 0.04
 F24-C99 \\sim F24A-C99A
 with sigma of 0.02
 C99-C1A \\sim C99A-C100
 with sigma of 0.02
 F25-C99 \\sim F25A-C99A
 with sigma of 0.04
 C99-C101 \\sim C99A-C101
 with sigma of 0.04
 F23-C1A \\sim F23A-C100
 with sigma of 0.04
 F25-C1A \\sim F25A-C100
 with sigma of 0.02
 F25-F26 \\sim F25A-F26A
 with sigma of 0.04
 F26-C1A \\sim F26A-C100
 with sigma of 0.02
 F27-C101 \\sim F27A-C101
 with sigma of 0.02
 F23-F24 \\sim F23A-F24A
 with sigma of 0.04
 F28-C101 \\sim F28A-C101
 with sigma of 0.02
 C1A-C101 \\sim C100-C101
 with sigma of 0.02
 F26-C101 \\sim F26A-C101
 with sigma of 0.04
 F22-F23 \\sim F22A-F23A
 with sigma of 0.04
 F22-F24 \\sim F22A-F24A
 with sigma of 0.04
 F22-C1A \\sim F22A-C100
 with sigma of 0.04
 F20-F21 \\sim F20A-F21A
 with sigma of 0.04
 F17-F18 \\sim F17A-F18A
 with sigma of 0.04
 F19-F21 \\sim F19A-F21A
 with sigma of 0.04
 F17-C47 \\sim F17A-C47A
 with sigma of 0.04
 F18-C45 \\sim F18A-C45A
 with sigma of 0.04
 F16-C46 \\sim F16A-C46A
 with sigma of 0.04
 F21-C46 \\sim F21A-C46A
 with sigma of 0.04
 F15-C47 \\sim F15A-C47A
 with sigma of 0.02
 F16-C47 \\sim F16A-C47A
 with sigma of 0.02
 F17-C46 \\sim F17A-C46A
 with sigma of 0.02
 F16-C48 \\sim F16A-C48
 with sigma of 0.04
 F18-C46 \\sim F18A-C46A
 with sigma of 0.02
 F17-C45 \\sim F17A-C45A
 with sigma of 0.04
 F19-C45 \\sim F19A-C45A
 with sigma of 0.02
 F18-C47 \\sim F18A-C47A
 with sigma of 0.04
 F20-C45 \\sim F20A-C45A
 with sigma of 0.02
 F19-F20 \\sim F19A-F20A
 with sigma of 0.04
 F19-C46 \\sim F19A-C46A
 with sigma of 0.04
 F21-C45 \\sim F21A-C45A
 with sigma of 0.02
 F20-C46 \\sim F20A-C46A
 with sigma of 0.04
 C45-C46 \\sim C45A-C46A
 with sigma of 0.02
 C45-C47 \\sim C45A-C47A
 with sigma of 0.04
 C46-C47 \\sim C46A-C47A
 with sigma of 0.02
 C46-C48 \\sim C46A-C48
 with sigma of 0.04
 C47-C48 \\sim C47A-C48
 with sigma of 0.02
 F15-F16 \\sim F15A-F16A
 with sigma of 0.04
 F15-C46 \\sim F15A-C46A
 with sigma of 0.04
 F15-C48 \\sim F15A-C48
 with sigma of 0.04
3. Uiso/Uaniso restraints and constraints
Uanis(C99) = Uanis(C99A)
Uanis(C46A) = Uanis(C46)
Uanis(C45A) = Uanis(C45)
Uanis(C47A) = Uanis(C47)
Uanis(F21) = Uanis(F20A)
Uanis(F18A) = Uanis(F18)
Uanis(F19) = Uanis(F19A)
Uanis(F21A) = Uanis(F20)
4. Rigid body (RIGU) restrains
 F15, F15A, F16, F16A, F17, F17A, F18, F18A, F19, F19A, F20, F20A, F21, F21A,
 C45, C45A, C46, C46A, C47, C47A, F22, F22A, F23, F23A, F24, F24A, F25, F25A,
 F26, F26A, F27, F27A, F28, F28A, C100, C99, C99A, C1A, C100, C101
 with sigma for 1-2 distances of 0.004 and sigma for 1-3 distances of 0.004
5. Others
 Sof(F22A)=Sof(F23A)=Sof(F24A)=Sof(F25A)=Sof(F26A)=Sof(F27A)=Sof(F28A)=
 Sof(C99A)=Sof(C100)=1-FVAR(1)
 Sof(F22)=Sof(F23)=Sof(F24)=Sof(F25)=Sof(F26)=Sof(F27)=Sof(F28)=Sof(C99)=
 Sof(C1A)=FVAR(1)
 Sof(F15A)=Sof(F16A)=Sof(F17A)=Sof(F18A)=Sof(F19A)=Sof(F20A)=Sof(F21A)=
 Sof(C45A)=Sof(C46A)=Sof(C47A)=1-FVAR(2)
 Sof(F15)=Sof(F16)=Sof(F17)=Sof(F18)=Sof(F19)=Sof(F20)=Sof(F21)=Sof(C45)=
 Sof(C46)=Sof(C47)=FVAR(2)
6.a Aromatic/amide H refined with riding coordinates:
 C1(H1), C2(H2), C3(H3), C4(H4), C5(H5), C8(H8), C9(H9), C12(H12), C13(H13),
 C16(H16), C17(H17), C20(H20), C21(H21), C22(H22), C23(H23), C24(H24), C29(H29),
  C39(H39), C49(H49), C55(H55), C56(H56), C57(H57), C58(H58), C59(H59),
 C63(H63), C64(H64), C68(H68), C69(H69), C70(H70), C71(H71), C72(H72), C73(H73),
  C74(H74), C77(H77), C78(H78), C83(H83), C93(H93), C103(H103)
6.b Idealised Me refined as rotating group:
 C32(H32A,H32B,H32C), C33(H33A,H33B,H33C), C34(H34A,H34B,H34C), C42(H42A,H42B,
 H42C), C43(H43A,H43B,H43C), C44(H44A,H44B,H44C), C52(H52A,H52B,H52C), C53(H53A,
 H53B,H53C), C54(H54A,H54B,H54C), C86(H86A,H86B,H86C), C87(H87A,H87B,H87C),
 C88(H88A,H88B,H88C), C96(H96A,H96B,H96C), C97(H97A,H97B,H97C), C98(H98A,H98B,
 H98C), C106(H10A,H10B,H10C), C107(H10D,H10E,H10F), C108(H10G,H10H,H10I)
;
_olex2_submission_special_instructions 'No special instructions were received'

loop_
_space_group_symop_operation_xyz
'x, y, z'
'-x+1/2, y+1/2, -z+1/2'
'-x, -y, -z'
'x-1/2, -y-1/2, z-1/2'

loop_
_atom_site_label
_atom_site_type_symbol
_atom_site_fract_x
_atom_site_fract_y
_atom_site_fract_z
_atom_site_U_iso_or_equiv
_atom_site_adp_type
_atom_site_occupancy
_atom_site_site_symmetry_order
_atom_site_calc_flag
_atom_site_refinement_flags_posn
_atom_site_refinement_flags_adp
_atom_site_refinement_flags_occupancy
_atom_site_disorder_assembly
_atom_site_disorder_group
Eu1 Eu 0.48852(2) 0.94807(2) 0.25106(2) 0.02100(5) Uani 1 1 d . . . . .
F1 F 0.3049(3) 1.18576(12) 0.37225(8) 0.0792(9) Uani 1 1 d . . . . .
F2 F 0.2843(3) 1.09911(14) 0.38883(8) 0.0931(12) Uani 1 1 d . . . . .
F3 F 0.1625(2) 1.14295(15) 0.36029(9) 0.0875(11) Uani 1 1 d . . . . .
F4 F 0.2799(2) 1.15753(10) 0.30392(7) 0.0579(7) Uani 1 1 d . . . . .
F5 F 0.40368(18) 1.11100(12) 0.33236(7) 0.0571(7) Uani 1 1 d . . . . .
F6 F 0.26869(18) 1.01866(9) 0.33833(6) 0.0458(6) Uani 1 1 d . . . . .
F7 F 0.15510(16) 1.06646(11) 0.30568(7) 0.0500(6) Uani 1 1 d . . . . .
F8 F -0.0215(3) 0.93058(17) 0.29894(12) 0.1104(14) Uani 1 1 d . . . . .
F9 F 0.0136(2) 0.83963(17) 0.30329(9) 0.0863(10) Uani 1 1 d . . . . .
F10 F -0.0494(2) 0.87579(14) 0.25431(9) 0.0750(9) Uani 1 1 d . . . . .
F11 F 0.1154(3) 0.93991(13) 0.24678(11) 0.0947(12) Uani 1 1 d . . . . .
F12 F 0.1767(2) 0.91788(19) 0.30006(10) 0.1071(15) Uani 1 1 d . . . . .
F13 F 0.2078(2) 0.81054(14) 0.28246(8) 0.0736(9) Uani 1 1 d . . . . .
F14 F 0.11511(18) 0.81978(12) 0.23333(7) 0.0619(8) Uani 1 1 d . . . . .
F15 F 0.7431(6) 0.9215(3) 0.1698(2) 0.0498(16) Uani 0.682(5) 1 d D . P A 1
F15A F 0.7809(14) 0.9244(7) 0.1755(6) 0.076(6) Uani 0.318(5) 1 d D . P A 2
F16 F 0.8754(5) 0.9617(4) 0.1969(3) 0.071(2) Uani 0.682(5) 1 d D . P A 1
F16A F 0.8867(12) 0.9890(9) 0.1966(6) 0.084(6) Uani 0.318(5) 1 d D . P A 2
F17 F 0.8186(7) 1.0644(3) 0.1733(2) 0.101(3) Uani 0.682(5) 1 d D . P A 1
F17A F 0.7670(13) 1.0719(6) 0.1708(5) 0.080(4) Uani 0.318(5) 1 d D . P A 2
F18 F 0.6724(6) 1.0338(3) 0.15013(18) 0.0791(17) Uani 0.682(5) 1 d D . P A 1
F18A F 0.6597(13) 1.0116(6) 0.1429(4) 0.0791(17) Uani 0.318(5) 1 d D . P A 2
F19 F 0.7696(7) 0.9716(3) 0.10295(19) 0.098(2) Uani 0.682(5) 1 d D . P A 1
F19A F 0.8141(18) 0.9622(7) 0.1111(5) 0.098(2) Uani 0.318(5) 1 d D . P A 2
F20 F 0.8478(7) 1.0521(2) 0.10790(19) 0.116(2) Uani 0.682(5) 1 d D . P A 1
F20A F 0.7716(12) 1.0475(7) 0.0991(3) 0.1064(19) Uani 0.318(5) 1 d D . P A 2
F21 F 0.9165(5) 0.9746(3) 0.13050(13) 0.1064(19) Uani 0.682(5) 1 d D . P A 1
F21A F 0.9117(12) 1.0337(6) 0.1317(4) 0.116(2) Uani 0.318(5) 1 d D . P A 2
O1 O 0.45201(17) 0.88984(10) 0.19986(6) 0.0318(5) Uani 1 1 d . . . . .
O2 O 0.34441(18) 0.89019(11) 0.25975(6) 0.0335(5) Uani 1 1 d . . . . .
O3 O 0.38579(18) 1.00724(10) 0.21306(6) 0.0310(5) Uani 1 1 d . . . . .
O4 O 0.38943(17) 1.00839(10) 0.28603(6) 0.0304(5) Uani 1 1 d . . . . .
O5 O 0.61484(17) 1.00493(10) 0.28157(6) 0.0296(5) Uani 1 1 d . . . . .
O6 O 0.61829(18) 0.97148(11) 0.21234(6) 0.0308(5) Uani 1 1 d . . . . .
N1 N 0.52635(19) 0.90421(11) 0.31376(7) 0.0231(5) Uani 1 1 d . . . . .
N2 N 0.6164(2) 0.86345(11) 0.25677(7) 0.0241(5) Uani 1 1 d . . . . .
C1 C 0.8272(3) 0.67635(15) 0.28311(10) 0.0351(8) Uani 1 1 d . . . . .
H1 H 0.769476 0.672355 0.297008 0.042 Uiso 1 1 calc R U . . .
C2 C 0.8980(3) 0.63240(17) 0.28214(11) 0.0451(10) Uani 1 1 d . . . . .
H2 H 0.888227 0.598058 0.295120 0.054 Uiso 1 1 calc R U . . .
C3 C 0.9824(3) 0.63790(18) 0.26261(13) 0.0492(11) Uani 1 1 d . . . . .
H3 H 1.031437 0.607728 0.262474 0.059 Uiso 1 1 calc R U . . .
C4 C 0.9963(3) 0.68738(19) 0.24308(13) 0.0510(11) Uani 1 1 d . . . . .
H4 H 1.054232 0.690972 0.229267 0.061 Uiso 1 1 calc R U . . .
C5 C 0.9254(3) 0.73160(16) 0.24376(11) 0.0356(8) Uani 1 1 d . . . . .
H5 H 0.935088 0.765633 0.230464 0.043 Uiso 1 1 calc R U . . .
C6 C 0.8401(2) 0.72653(14) 0.26377(9) 0.0286(7) Uani 1 1 d . . . . .
C7 C 0.7640(2) 0.77435(14) 0.26270(9) 0.0257(7) Uani 1 1 d . . . . .
C8 C 0.7262(3) 0.79558(14) 0.23045(9) 0.0293(7) Uani 1 1 d . . . . .
H8 H 0.749146 0.779618 0.209191 0.035 Uiso 1 1 calc R U . . .
C9 C 0.6548(2) 0.84006(15) 0.22843(9) 0.0291(7) Uani 1 1 d . . . . .
H9 H 0.632487 0.854409 0.205633 0.035 Uiso 1 1 calc R U . . .
C10 C 0.6522(2) 0.84358(13) 0.28925(8) 0.0218(6) Uani 1 1 d . . . . .
C11 C 0.7278(2) 0.80031(13) 0.29364(9) 0.0236(6) Uani 1 1 d . . . . .
C12 C 0.7651(2) 0.78576(15) 0.32917(9) 0.0282(7) Uani 1 1 d . . . . .
H12 H 0.817581 0.757646 0.332630 0.034 Uiso 1 1 calc R U . . .
C13 C 0.7275(2) 0.81096(15) 0.35768(9) 0.0282(7) Uani 1 1 d . . . . .
H13 H 0.755408 0.800881 0.380744 0.034 Uiso 1 1 calc R U . . .
C14 C 0.6465(2) 0.85263(13) 0.35418(8) 0.0229(6) Uani 1 1 d . . . . .
C15 C 0.6069(2) 0.86780(13) 0.31989(8) 0.0209(6) Uani 1 1 d . . . . .
C16 C 0.4798(2) 0.92339(15) 0.34172(9) 0.0279(7) Uani 1 1 d . . . . .
H16 H 0.419997 0.946359 0.337714 0.033 Uiso 1 1 calc R U . . .
C17 C 0.5147(2) 0.91140(15) 0.37671(9) 0.0283(7) Uani 1 1 d . . . . .
H17 H 0.478871 0.926386 0.395786 0.034 Uiso 1 1 calc R U . . .
C18 C 0.6006(2) 0.87809(14) 0.38377(8) 0.0244(6) Uani 1 1 d . . . . .
C19 C 0.6453(2) 0.87224(15) 0.42091(8) 0.0267(7) Uani 1 1 d . . . . .
C20 C 0.5820(3) 0.86041(15) 0.44846(9) 0.0309(7) Uani 1 1 d . . . . .
H20 H 0.510677 0.854149 0.443294 0.037 Uiso 1 1 calc R U . . .
C21 C 0.6229(3) 0.85774(18) 0.48335(10) 0.0430(9) Uani 1 1 d . . . . .
H21 H 0.579584 0.849054 0.501917 0.052 Uiso 1 1 calc R U . . .
C22 C 0.7266(3) 0.8677(2) 0.49118(10) 0.0548(12) Uani 1 1 d . . . . .
H22 H 0.754703 0.865979 0.515044 0.066 Uiso 1 1 calc R U . . .
C23 C 0.7893(3) 0.8803(2) 0.46372(11) 0.0522(12) Uani 1 1 d . . . . .
H23 H 0.860232 0.887966 0.469005 0.063 Uiso 1 1 calc R U . . .
C24 C 0.7496(3) 0.88180(18) 0.42898(10) 0.0397(9) Uani 1 1 d . . . . .
H24 H 0.793494 0.889393 0.410429 0.048 Uiso 1 1 calc R U . . .
C25 C 0.2619(4) 1.1358(2) 0.36326(13) 0.0549(12) Uani 1 1 d . . . . .
C26 C 0.3018(3) 1.11529(16) 0.32774(11) 0.0394(9) Uani 1 1 d . . . . .
C27 C 0.2573(3) 1.05862(15) 0.31237(10) 0.0322(8) Uani 1 1 d . . . . .
C28 C 0.3094(3) 1.03783(14) 0.27894(10) 0.0293(7) Uani 1 1 d . . . . .
C29 C 0.2655(3) 1.05414(15) 0.24645(10) 0.0329(8) Uani 1 1 d . . . . .
H29 H 0.204635 1.076671 0.245594 0.039 Uiso 1 1 calc R U . . .
C30 C 0.3077(3) 1.03850(15) 0.21401(10) 0.0318(7) Uani 1 1 d . . . . .
C31 C 0.2576(3) 1.0597(2) 0.17846(11) 0.0475(10) Uani 1 1 d . . . . .
C32 C 0.1494(3) 1.0347(2) 0.17400(12) 0.0560(12) Uani 1 1 d . . . . .
H32A H 0.153457 0.992667 0.172845 0.084 Uiso 1 1 calc R U . . .
H32B H 0.114684 1.049383 0.152019 0.084 Uiso 1 1 calc R U . . .
H32C H 0.110707 1.045953 0.194284 0.084 Uiso 1 1 calc R U . . .
C33 C 0.3209(4) 1.0395(3) 0.14816(12) 0.0815(19) Uani 1 1 d . . . . .
H33A H 0.390414 1.055381 0.151364 0.122 Uiso 1 1 calc R U . . .
H33B H 0.288359 1.052705 0.125445 0.122 Uiso 1 1 calc R U . . .
H33C H 0.324423 0.997402 0.148223 0.122 Uiso 1 1 calc R U . . .
C34 C 0.2526(4) 1.1259(2) 0.17916(15) 0.0691(15) Uani 1 1 d . . . . .
H34A H 0.214623 1.138338 0.199353 0.104 Uiso 1 1 calc R U . . .
H34B H 0.217655 1.139784 0.157014 0.104 Uiso 1 1 calc R U . . .
H34C H 0.322452 1.141541 0.181551 0.104 Uiso 1 1 calc R U . . .
C35 C 0.0147(4) 0.8852(2) 0.28234(14) 0.0605(13) Uani 1 1 d . . . . .
C36 C 0.1242(3) 0.8972(2) 0.27144(13) 0.0526(11) Uani 1 1 d . . . . .
C37 C 0.1823(3) 0.84771(18) 0.25625(10) 0.0397(9) Uani 1 1 d . . . . .
C38 C 0.2788(3) 0.86630(16) 0.23816(10) 0.0342(8) Uani 1 1 d . . . . .
C39 C 0.2855(3) 0.85505(18) 0.20263(10) 0.0415(9) Uani 1 1 d . . . . .
H39 H 0.227225 0.839704 0.189461 0.050 Uiso 1 1 calc R U . . .
C40 C 0.3763(3) 0.86550(16) 0.18486(10) 0.0367(8) Uani 1 1 d . . . . .
C41 C 0.3882(3) 0.8419(2) 0.14723(11) 0.0524(11) Uani 1 1 d . . . . .
C42 C 0.4333(6) 0.7814(3) 0.15373(16) 0.093(2) Uani 1 1 d . . . . .
H42A H 0.498163 0.784274 0.168254 0.140 Uiso 1 1 calc R U . . .
H42B H 0.445681 0.763436 0.130904 0.140 Uiso 1 1 calc R U . . .
H42C H 0.384652 0.757906 0.166181 0.140 Uiso 1 1 calc R U . . .
C43 C 0.4671(5) 0.8780(3) 0.12845(13) 0.091(2) Uani 1 1 d . . . . .
H43A H 0.451954 0.918927 0.131311 0.136 Uiso 1 1 calc R U . . .
H43B H 0.463401 0.868318 0.103104 0.136 Uiso 1 1 calc R U . . .
H43C H 0.536196 0.869694 0.138945 0.136 Uiso 1 1 calc R U . . .
C44 C 0.2891(4) 0.8408(4) 0.12469(13) 0.106(3) Uani 1 1 d . . . . .
H44A H 0.241914 0.813336 0.134711 0.159 Uiso 1 1 calc R U . . .
H44B H 0.302502 0.829052 0.100474 0.159 Uiso 1 1 calc R U . . .
H44C H 0.258188 0.879189 0.124163 0.159 Uiso 1 1 calc R U . . .
C45 C 0.8351(9) 1.0017(4) 0.1265(2) 0.0799(19) Uani 0.682(5) 1 d D . P A 1
C45A C 0.8263(13) 1.0144(8) 0.1257(4) 0.0799(19) Uani 0.318(5) 1 d D . P A 2
C46 C 0.7749(8) 1.0161(4) 0.1585(2) 0.0624(14) Uani 0.682(5) 1 d D . P A 1
C46A C 0.7602(14) 1.0182(7) 0.1575(4) 0.0624(14) Uani 0.318(5) 1 d D . P A 2
C47 C 0.7751(6) 0.9691(3) 0.1861(2) 0.0402(12) Uani 0.682(5) 1 d D . P A 1
C47A C 0.7854(13) 0.9775(7) 0.1876(4) 0.0402(12) Uani 0.318(5) 1 d D . P A 2
C48 C 0.7114(3) 0.98398(16) 0.21840(9) 0.0334(8) Uani 1 1 d D . . . .
C49 C 0.7600(3) 1.00738(19) 0.24858(10) 0.0412(9) Uani 1 1 d . . . . .
H49 H 0.831391 1.015487 0.248876 0.049 Uiso 1 1 calc R U . . .
C50 C 0.7067(3) 1.01968(15) 0.27913(9) 0.0308(7) Uani 1 1 d . . . . .
C51 C 0.7583(3) 1.05030(18) 0.31151(9) 0.0376(9) Uani 1 1 d . . . . .
C52 C 0.8646(4) 1.0741(3) 0.30482(13) 0.090(2) Uani 1 1 d . . . . .
H52A H 0.909257 1.042536 0.298159 0.136 Uiso 1 1 calc R U . . .
H52B H 0.894209 1.092546 0.326486 0.136 Uiso 1 1 calc R U . . .
H52C H 0.858330 1.102329 0.285535 0.136 Uiso 1 1 calc R U . . .
C53 C 0.7695(3) 1.0050(2) 0.34082(11) 0.0496(11) Uani 1 1 d . . . . .
H53A H 0.701756 0.989460 0.345233 0.074 Uiso 1 1 calc R U . . .
H53B H 0.800056 1.022658 0.362629 0.074 Uiso 1 1 calc R U . . .
H53C H 0.813981 0.973901 0.333401 0.074 Uiso 1 1 calc R U . . .
C54 C 0.6874(5) 1.0984(2) 0.32278(14) 0.0735(17) Uani 1 1 d . . . . .
H54A H 0.682076 1.128082 0.304291 0.110 Uiso 1 1 calc R U . . .
H54B H 0.715686 1.115397 0.345116 0.110 Uiso 1 1 calc R U . . .
H54C H 0.619119 1.082645 0.326148 0.110 Uiso 1 1 calc R U . . .
Eu2 Eu 0.30036(2) 0.76681(2) 0.48469(2) 0.02857(5) Uani 1 1 d . . . . .
F22 F 0.0870(7) 1.0196(3) 0.3918(2) 0.076(2) Uani 0.611(5) 1 d D . P B 1
F22A F -0.0099(9) 0.9921(5) 0.4222(3) 0.093(4) Uani 0.389(5) 1 d D . P B 2
F23 F 0.0548(7) 0.9342(3) 0.37301(17) 0.120(3) Uani 0.611(5) 1 d D . P B 1
F23A F 0.0864(11) 0.9950(5) 0.3779(4) 0.081(4) Uani 0.389(5) 1 d D . P B 2
F24 F -0.0480(4) 0.9759(4) 0.4064(2) 0.096(3) Uani 0.611(5) 1 d D . P B 1
F24A F -0.0339(6) 0.9317(4) 0.3809(3) 0.076(3) Uani 0.389(5) 1 d D . P B 2
F25 F 0.0817(3) 0.9754(2) 0.46121(11) 0.0594(14) Uani 0.611(5) 1 d D . P B 1
F25A F 0.0657(18) 0.8934(9) 0.4421(5) 0.064(5) Uani 0.389(5) 1 d D . P B 2
F26 F 0.0708(10) 0.8895(5) 0.4377(4) 0.065(3) Uani 0.611(5) 1 d D . P B 1
F26A F 0.1406(5) 0.8827(3) 0.39248(17) 0.059(2) Uani 0.389(5) 1 d D . P B 2
F27 F 0.2580(4) 0.9996(2) 0.43694(17) 0.0666(16) Uani 0.611(5) 1 d D . P B 1
F27A F 0.1912(9) 0.9980(3) 0.4488(2) 0.076(3) Uani 0.389(5) 1 d D . P B 2
F28 F 0.2518(6) 0.9263(3) 0.40127(15) 0.074(2) Uani 0.611(5) 1 d D . P B 1
F28A F 0.2807(7) 0.9581(5) 0.4089(3) 0.069(3) Uani 0.389(5) 1 d D . P B 2
F29 F 0.4190(2) 0.66567(14) 0.67336(7) 0.0720(8) Uani 1 1 d . . . . .
F30 F 0.5481(2) 0.72083(14) 0.66670(7) 0.0694(8) Uani 1 1 d . . . . .
F31 F 0.5260(3) 0.64610(16) 0.63414(9) 0.0908(11) Uani 1 1 d . . . . .
F32 F 0.4810(2) 0.74517(13) 0.59969(6) 0.0599(7) Uani 1 1 d . . . . .
F33 F 0.3779(2) 0.76943(12) 0.64011(7) 0.0623(7) Uani 1 1 d . . . . .
F34 F 0.2538(2) 0.68211(14) 0.62495(8) 0.0765(10) Uani 1 1 d . . . . .
F35 F 0.3585(2) 0.64528(11) 0.58886(8) 0.0715(9) Uani 1 1 d . . . . .
F36 F 0.3900(2) 0.46380(11) 0.47406(8) 0.0631(7) Uani 1 1 d . . . . .
F37 F 0.3688(3) 0.47404(12) 0.41752(8) 0.0755(9) Uani 1 1 d . . . . .
F38 F 0.5146(2) 0.49169(12) 0.44431(9) 0.0708(8) Uani 1 1 d . . . . .
F39 F 0.45124(17) 0.58124(10) 0.47642(7) 0.0514(6) Uani 1 1 d . . . . .
F40 F 0.39438(19) 0.58643(11) 0.42114(6) 0.0510(6) Uani 1 1 d . . . . .
F41 F 0.21091(18) 0.53171(10) 0.44467(7) 0.0506(6) Uani 1 1 d . . . . .
F42 F 0.2712(2) 0.55461(10) 0.49814(6) 0.0509(6) Uani 1 1 d . . . . .
O7 O 0.3238(2) 0.72787(11) 0.54248(7) 0.0382(6) Uani 1 1 d . . . . .
O8 O 0.16683(19) 0.80111(12) 0.51837(6) 0.0366(6) Uani 1 1 d . . . . .
O9 O 0.38468(19) 0.84410(10) 0.51726(6) 0.0343(6) Uani 1 1 d . . . . .
O10 O 0.2732(2) 0.85350(11) 0.45311(6) 0.0381(6) Uani 1 1 d . . . . .
O11 O 0.15549(18) 0.74325(11) 0.44675(6) 0.0343(6) Uani 1 1 d . . . . .
O12 O 0.29445(19) 0.66635(11) 0.47660(7) 0.0369(6) Uani 1 1 d . . . . .
N3 N 0.4868(2) 0.73048(13) 0.48529(8) 0.0337(7) Uani 1 1 d . . . . .
N4 N 0.3816(2) 0.75788(13) 0.42471(7) 0.0303(6) Uani 1 1 d . . . . .
C55 C 0.8596(3) 0.6632(2) 0.50963(13) 0.0586(13) Uani 1 1 d . . . . .
H55 H 0.852963 0.698646 0.521791 0.070 Uiso 1 1 calc R U . . .
C56 C 0.9528(4) 0.6336(3) 0.51192(17) 0.0816(19) Uani 1 1 d . . . . .
H56 H 1.010162 0.649294 0.525407 0.098 Uiso 1 1 calc R U . . .
C57 C 0.9623(4) 0.5825(3) 0.49506(18) 0.081(2) Uani 1 1 d . . . . .
H57 H 1.026139 0.562716 0.496849 0.097 Uiso 1 1 calc R U . . .
C58 C 0.8799(4) 0.5590(2) 0.47540(16) 0.0717(17) Uani 1 1 d . . . . .
H58 H 0.886728 0.523187 0.463712 0.086 Uiso 1 1 calc R U . . .
C59 C 0.7868(3) 0.58820(19) 0.47276(13) 0.0522(11) Uani 1 1 d . . . . .
H59 H 0.729697 0.571989 0.459388 0.063 Uiso 1 1 calc R U . . .
C60 C 0.7767(3) 0.64032(18) 0.48935(11) 0.0424(10) Uani 1 1 d . . . . .
C61 C 0.6777(3) 0.67268(16) 0.48693(11) 0.0364(8) Uani 1 1 d . . . . .
C62 C 0.6249(2) 0.68747(14) 0.45391(10) 0.0294(7) Uani 1 1 d . . . . .
C63 C 0.6656(2) 0.67752(15) 0.42007(10) 0.0318(8) Uani 1 1 d . . . . .
H63 H 0.731378 0.660272 0.419224 0.038 Uiso 1 1 calc R U . . .
C64 C 0.6128(3) 0.69202(15) 0.38931(10) 0.0313(7) Uani 1 1 d . . . . .
H64 H 0.642880 0.685054 0.367449 0.038 Uiso 1 1 calc R U . . .
C65 C 0.5122(2) 0.71777(13) 0.38876(9) 0.0252(7) Uani 1 1 d . . . . .
C66 C 0.4521(2) 0.73296(14) 0.35713(9) 0.0253(7) Uani 1 1 d . . . . .
C67 C 0.4781(2) 0.71798(14) 0.32060(9) 0.0268(7) Uani 1 1 d . . . . .
C68 C 0.5155(3) 0.66337(15) 0.31232(10) 0.0342(8) Uani 1 1 d . . . . .
H68 H 0.531747 0.636497 0.330810 0.041 Uiso 1 1 calc R U . . .
C69 C 0.5288(3) 0.64837(18) 0.27737(11) 0.0449(10) Uani 1 1 d . . . . .
H69 H 0.554493 0.611351 0.272078 0.054 Uiso 1 1 calc R U . . .
C70 C 0.5050(3) 0.6869(2) 0.25012(10) 0.0467(10) Uani 1 1 d . . . . .
H70 H 0.513719 0.676262 0.226192 0.056 Uiso 1 1 calc R U . . .
C71 C 0.4684(3) 0.74093(17) 0.25779(10) 0.0375(8) Uani 1 1 d . . . . .
H71 H 0.452266 0.767542 0.239146 0.045 Uiso 1 1 calc R U . . .
C72 C 0.4553(3) 0.75629(15) 0.29284(9) 0.0307(7) Uani 1 1 d . . . . .
H72 H 0.430451 0.793575 0.297919 0.037 Uiso 1 1 calc R U . . .
C73 C 0.3618(3) 0.76242(15) 0.36113(9) 0.0292(7) Uani 1 1 d . . . . .
H73 H 0.321310 0.774791 0.340697 0.035 Uiso 1 1 calc R U . . .
C74 C 0.3296(3) 0.77420(16) 0.39486(9) 0.0324(8) Uani 1 1 d . . . . .
H74 H 0.267410 0.794908 0.396646 0.039 Uiso 1 1 calc R U . . .
C75 C 0.4723(2) 0.73051(14) 0.42179(9) 0.0258(7) Uani 1 1 d . . . . .
C76 C 0.5294(2) 0.71567(14) 0.45472(9) 0.0270(7) Uani 1 1 d . . . . .
C77 C 0.5393(3) 0.71749(19) 0.51562(10) 0.0430(9) Uani 1 1 d . . . . .
H77 H 0.511417 0.728347 0.537264 0.052 Uiso 1 1 calc R U . . .
C78 C 0.6331(3) 0.68882(18) 0.51732(11) 0.0426(9) Uani 1 1 d . . . . .
H78 H 0.666651 0.680302 0.539829 0.051 Uiso 1 1 calc R U . . .
C79 C 0.4140(3) 0.49566(19) 0.44689(12) 0.0484(10) Uani 1 1 d . . . . .
C80 C 0.3836(3) 0.55897(16) 0.45233(10) 0.0362(8) Uani 1 1 d . . . . .
C81 C 0.2735(3) 0.56894(16) 0.46330(10) 0.0352(8) Uani 1 1 d . . . . .
C82 C 0.2383(3) 0.63193(15) 0.45825(9) 0.0305(7) Uani 1 1 d . . . . .
C83 C 0.1532(3) 0.64385(17) 0.43582(10) 0.0357(8) Uani 1 1 d . . . . .
H83 H 0.119983 0.613335 0.422877 0.043 Uiso 1 1 calc R U . . .
C84 C 0.1141(3) 0.70031(17) 0.43160(9) 0.0320(8) Uani 1 1 d . . . . .
C85 C 0.0171(3) 0.71262(19) 0.40738(11) 0.0419(9) Uani 1 1 d . . . . .
C86 C -0.0386(3) 0.6585(2) 0.39383(13) 0.0594(13) Uani 1 1 d . . . . .
H86A H 0.006836 0.636003 0.379510 0.089 Uiso 1 1 calc R U . . .
H86B H -0.100481 0.669354 0.379218 0.089 Uiso 1 1 calc R U . . .
H86C H -0.058012 0.635443 0.414070 0.089 Uiso 1 1 calc R U . . .
C87 C -0.0552(3) 0.7477(2) 0.42901(15) 0.0649(14) Uani 1 1 d . . . . .
H87A H -0.076364 0.724510 0.448977 0.097 Uiso 1 1 calc R U . . .
H87B H -0.115970 0.758658 0.413869 0.097 Uiso 1 1 calc R U . . .
H87C H -0.019833 0.782327 0.438105 0.097 Uiso 1 1 calc R U . . .
C88 C 0.0511(4) 0.7481(3) 0.37603(14) 0.0801(19) Uani 1 1 d . . . . .
H88A H 0.084909 0.783405 0.384940 0.120 Uiso 1 1 calc R U . . .
H88B H -0.009043 0.758139 0.360309 0.120 Uiso 1 1 calc R U . . .
H88C H 0.099274 0.725628 0.362775 0.120 Uiso 1 1 calc R U . . .
C89 C 0.4772(4) 0.6877(2) 0.64968(11) 0.0520(11) Uani 1 1 d . . . . .
C90 C 0.4143(3) 0.72466(19) 0.62220(11) 0.0441(9) Uani 1 1 d . . . . .
C91 C 0.3241(3) 0.69535(19) 0.60146(12) 0.0469(10) Uani 1 1 d . . . . .
C92 C 0.2769(3) 0.73217(17) 0.57035(10) 0.0391(9) Uani 1 1 d . . . . .
C93 C 0.1933(3) 0.7656(2) 0.57642(11) 0.0480(11) Uani 1 1 d . . . . .
H93 H 0.168209 0.765214 0.599495 0.058 Uiso 1 1 calc R U . . .
C94 C 0.1425(3) 0.80055(17) 0.55009(9) 0.0345(8) Uani 1 1 d . . . . .
C95 C 0.0505(3) 0.83769(18) 0.55923(10) 0.0379(8) Uani 1 1 d . . . . .
C96 C 0.0593(3) 0.8589(2) 0.59773(11) 0.0532(11) Uani 1 1 d . . . . .
H96A H 0.053720 0.826104 0.613820 0.080 Uiso 1 1 calc R U . . .
H96B H 0.003917 0.886275 0.601390 0.080 Uiso 1 1 calc R U . . .
H96C H 0.125803 0.877790 0.602626 0.080 Uiso 1 1 calc R U . . .
C97 C -0.0448(3) 0.7985(2) 0.55284(13) 0.0593(12) Uani 1 1 d . . . . .
H97A H -0.054463 0.789083 0.527516 0.089 Uiso 1 1 calc R U . . .
H97B H -0.105767 0.818574 0.560341 0.089 Uiso 1 1 calc R U . . .
H97C H -0.034554 0.763013 0.566630 0.089 Uiso 1 1 calc R U . . .
C98 C 0.0401(4) 0.88895(19) 0.53371(11) 0.0503(11) Uani 1 1 d . . . . .
H98A H 0.099233 0.914598 0.538040 0.075 Uiso 1 1 calc R U . . .
H98B H -0.023199 0.909973 0.537643 0.075 Uiso 1 1 calc R U . . .
H98C H 0.037784 0.875070 0.509140 0.075 Uiso 1 1 calc R U . . .
C99 C 0.0506(7) 0.9690(5) 0.4000(3) 0.0608(14) Uani 0.611(5) 1 d D . P B 1
C99A C 0.0393(11) 0.9617(7) 0.3992(4) 0.0608(14) Uani 0.389(5) 1 d D . P B 2
C1A C 0.1073(5) 0.9447(3) 0.43322(19) 0.0406(15) Uani 0.611(5) 1 d D . P B 1
C100 C 0.1162(7) 0.9212(5) 0.4177(3) 0.043(2) Uani 0.389(5) 1 d D . P B 2
C101 C 0.2220(3) 0.94528(17) 0.43405(11) 0.0431(9) Uani 1 1 d D . . . .
C102 C 0.2746(3) 0.90573(16) 0.46232(10) 0.0344(8) Uani 1 1 d . . . . .
C103 C 0.3149(3) 0.92971(16) 0.49344(10) 0.0379(8) Uani 1 1 d . . . . .
H103 H 0.306535 0.969795 0.497099 0.045 Uiso 1 1 calc R U . . .
C104 C 0.3687(3) 0.89684(15) 0.52034(9) 0.0305(7) Uani 1 1 d . . . . .
C105 C 0.4111(3) 0.92657(17) 0.55455(10) 0.0393(9) Uani 1 1 d . . . . .
C106 C 0.4996(4) 0.9657(3) 0.54604(14) 0.0740(17) Uani 1 1 d . . . . .
H10A H 0.551288 0.943398 0.534282 0.111 Uiso 1 1 calc R U . . .
H10B H 0.530689 0.982237 0.568104 0.111 Uiso 1 1 calc R U . . .
H10C H 0.473809 0.996679 0.530261 0.111 Uiso 1 1 calc R U . . .
C107 C 0.3292(4) 0.9636(3) 0.56966(15) 0.086(2) Uani 1 1 d . . . . .
H10D H 0.313947 0.996399 0.553851 0.128 Uiso 1 1 calc R U . . .
H10E H 0.353764 0.977667 0.593204 0.128 Uiso 1 1 calc R U . . .
H10F H 0.266689 0.940815 0.571718 0.128 Uiso 1 1 calc R U . . .
C108 C 0.4474(7) 0.8824(2) 0.58121(15) 0.122(3) Uani 1 1 d . . . . .
H10G H 0.389048 0.858907 0.587604 0.182 Uiso 1 1 calc R U . . .
H10H H 0.477974 0.901569 0.602504 0.182 Uiso 1 1 calc R U . . .
H10I H 0.498834 0.857794 0.571050 0.182 Uiso 1 1 calc R U . . .

loop_
_atom_site_aniso_label
_atom_site_aniso_U_11
_atom_site_aniso_U_22
_atom_site_aniso_U_33
_atom_site_aniso_U_23
_atom_site_aniso_U_13
_atom_site_aniso_U_12
Eu1 0.01973(8) 0.02295(8) 0.01983(8) -0.00061(6) -0.00252(6) 0.00292(6)
F1 0.108(2) 0.0544(17) 0.079(2) -0.0312(15) 0.0356(18) -0.0146(17)
F2 0.173(4) 0.0647(19) 0.0436(17) -0.0008(15) 0.026(2) 0.001(2)
F3 0.072(2) 0.094(2) 0.102(3) -0.035(2) 0.0497(19) 0.0045(18)
F4 0.0834(19) 0.0334(12) 0.0591(16) 0.0082(11) 0.0218(14) 0.0012(12)
F5 0.0370(13) 0.0663(17) 0.0685(17) -0.0235(14) 0.0078(12) -0.0066(12)
F6 0.0605(15) 0.0338(11) 0.0456(13) 0.0061(10) 0.0225(11) 0.0051(11)
F7 0.0262(11) 0.0623(15) 0.0628(16) -0.0073(13) 0.0120(10) 0.0071(10)
F8 0.076(2) 0.110(3) 0.152(4) -0.064(3) 0.056(2) -0.011(2)
F9 0.0611(18) 0.124(3) 0.077(2) 0.029(2) 0.0266(16) -0.0105(19)
F10 0.0430(15) 0.092(2) 0.090(2) -0.0076(18) 0.0012(15) 0.0029(15)
F11 0.085(2) 0.0512(17) 0.154(4) 0.021(2) 0.059(2) 0.0102(16)
F12 0.0612(19) 0.163(4) 0.100(3) -0.091(3) 0.0299(18) -0.048(2)
F13 0.0494(15) 0.085(2) 0.087(2) 0.0451(18) 0.0108(14) -0.0021(15)
F14 0.0415(13) 0.0807(19) 0.0642(17) -0.0339(15) 0.0091(12) -0.0262(13)
F15 0.070(4) 0.034(2) 0.050(3) -0.0087(19) 0.030(3) -0.009(2)
F15A 0.104(14) 0.027(5) 0.104(14) -0.007(5) 0.063(11) 0.009(7)
F16 0.035(3) 0.133(7) 0.044(3) -0.012(4) 0.007(2) 0.026(3)
F16A 0.050(5) 0.143(17) 0.059(7) -0.019(11) 0.009(5) -0.004(8)
F17 0.170(8) 0.067(4) 0.072(4) -0.032(3) 0.061(5) -0.073(5)
F17A 0.122(11) 0.039(4) 0.086(8) 0.015(4) 0.069(8) 0.016(6)
F18 0.127(3) 0.067(5) 0.043(3) 0.010(3) 0.004(2) 0.035(4)
F18A 0.127(3) 0.067(5) 0.043(3) 0.010(3) 0.004(2) 0.035(4)
F19 0.170(8) 0.080(3) 0.046(4) -0.014(3) 0.017(4) 0.008(4)
F19A 0.170(8) 0.080(3) 0.046(4) -0.014(3) 0.017(4) 0.008(4)
F20 0.183(6) 0.074(3) 0.099(5) 0.015(3) 0.077(4) -0.018(4)
F20A 0.126(4) 0.143(5) 0.055(3) 0.019(3) 0.041(3) -0.002(4)
F21 0.126(4) 0.143(5) 0.055(3) 0.019(3) 0.041(3) -0.002(4)
F21A 0.183(6) 0.074(3) 0.099(5) 0.015(3) 0.077(4) -0.018(4)
O1 0.0279(12) 0.0379(13) 0.0290(13) -0.0079(10) -0.0033(10) 0.0010(10)
O2 0.0293(12) 0.0428(14) 0.0275(13) -0.0001(11) -0.0041(10) -0.0082(11)
O3 0.0316(12) 0.0356(13) 0.0250(12) 0.0048(10) -0.0032(10) 0.0103(10)
O4 0.0296(12) 0.0330(12) 0.0283(12) 0.0014(10) 0.0008(10) 0.0097(10)
O5 0.0298(12) 0.0361(13) 0.0228(12) -0.0044(10) 0.0016(9) -0.0066(10)
O6 0.0310(12) 0.0384(13) 0.0231(12) 0.0001(10) 0.0011(9) -0.0032(10)
N1 0.0207(12) 0.0260(13) 0.0222(13) -0.0012(11) -0.0015(10) 0.0031(10)
N2 0.0235(13) 0.0266(13) 0.0220(13) -0.0010(11) -0.0009(10) 0.0037(11)
C1 0.0339(19) 0.0305(18) 0.041(2) 0.0018(15) 0.0009(16) 0.0027(15)
C2 0.053(2) 0.0309(19) 0.050(2) 0.0022(18) -0.0050(19) 0.0077(18)
C3 0.039(2) 0.042(2) 0.066(3) -0.014(2) -0.004(2) 0.0194(18)
C4 0.0286(19) 0.050(3) 0.076(3) -0.011(2) 0.013(2) 0.0096(18)
C5 0.0272(17) 0.0319(18) 0.048(2) -0.0024(16) 0.0077(16) 0.0026(14)
C6 0.0220(15) 0.0287(17) 0.0347(19) -0.0042(14) -0.0007(13) 0.0033(13)
C7 0.0189(14) 0.0251(16) 0.0332(18) 0.0004(13) 0.0026(13) 0.0006(12)
C8 0.0288(17) 0.0302(17) 0.0292(18) -0.0025(14) 0.0041(14) 0.0033(14)
C9 0.0276(16) 0.0333(18) 0.0263(17) -0.0008(14) 0.0006(13) 0.0056(14)
C10 0.0165(14) 0.0238(15) 0.0247(16) -0.0003(12) -0.0007(12) -0.0008(12)
C11 0.0170(14) 0.0249(15) 0.0288(17) 0.0015(13) 0.0007(12) -0.0001(12)
C12 0.0210(15) 0.0318(17) 0.0312(18) 0.0025(14) -0.0021(13) 0.0071(13)
C13 0.0233(15) 0.0345(18) 0.0259(17) 0.0034(14) -0.0057(13) 0.0033(14)
C14 0.0205(14) 0.0241(15) 0.0236(16) 0.0014(12) -0.0018(12) -0.0009(12)
C15 0.0195(14) 0.0215(14) 0.0213(15) 0.0004(12) -0.0014(11) -0.0006(12)
C16 0.0244(16) 0.0325(17) 0.0264(17) -0.0016(14) -0.0003(13) 0.0076(13)
C17 0.0263(16) 0.0344(18) 0.0243(17) -0.0019(14) 0.0025(13) 0.0023(14)
C18 0.0241(15) 0.0274(16) 0.0211(16) -0.0005(13) -0.0023(12) -0.0026(13)
C19 0.0268(16) 0.0327(17) 0.0202(16) -0.0004(13) -0.0019(12) 0.0023(14)
C20 0.0314(17) 0.0354(18) 0.0257(17) -0.0006(14) 0.0012(14) 0.0024(15)
C21 0.046(2) 0.054(2) 0.029(2) 0.0002(17) 0.0045(16) 0.0084(19)
C22 0.052(3) 0.090(4) 0.0208(19) -0.002(2) -0.0075(17) 0.016(2)
C23 0.033(2) 0.088(3) 0.033(2) -0.011(2) -0.0127(16) 0.008(2)
C24 0.0281(18) 0.061(3) 0.0290(19) -0.0048(18) -0.0030(14) -0.0002(17)
C25 0.068(3) 0.044(2) 0.056(3) -0.009(2) 0.029(2) -0.001(2)
C26 0.044(2) 0.0324(19) 0.043(2) -0.0016(16) 0.0153(17) 0.0005(16)
C27 0.0273(17) 0.0298(17) 0.040(2) 0.0034(15) 0.0083(15) 0.0042(14)
C28 0.0260(16) 0.0225(15) 0.040(2) -0.0005(14) 0.0066(14) 0.0011(13)
C29 0.0251(16) 0.0334(18) 0.040(2) 0.0035(15) -0.0001(14) 0.0085(14)
C30 0.0279(17) 0.0306(17) 0.0359(19) 0.0078(15) -0.0053(14) -0.0001(14)
C31 0.040(2) 0.063(3) 0.039(2) 0.020(2) -0.0049(17) 0.016(2)
C32 0.050(3) 0.071(3) 0.044(3) 0.002(2) -0.021(2) 0.010(2)
C33 0.076(4) 0.132(5) 0.036(3) 0.032(3) 0.005(2) 0.044(4)
C34 0.053(3) 0.064(3) 0.087(4) 0.043(3) -0.014(3) 0.009(2)
C35 0.053(3) 0.067(3) 0.064(3) -0.019(3) 0.021(2) -0.011(2)
C36 0.047(2) 0.056(3) 0.057(3) -0.014(2) 0.014(2) -0.015(2)
C37 0.0321(19) 0.048(2) 0.038(2) -0.0022(18) -0.0039(16) -0.0110(17)
C38 0.0285(17) 0.0339(18) 0.039(2) -0.0001(16) -0.0031(15) -0.0048(15)
C39 0.0338(19) 0.052(2) 0.037(2) -0.0122(18) -0.0072(16) -0.0109(17)
C40 0.0353(19) 0.039(2) 0.034(2) -0.0080(16) -0.0075(15) 0.0024(16)
C41 0.046(2) 0.073(3) 0.037(2) -0.022(2) -0.0017(18) -0.005(2)
C42 0.130(6) 0.085(4) 0.066(4) -0.028(3) 0.010(4) 0.033(4)
C43 0.083(4) 0.156(6) 0.036(3) -0.031(3) 0.022(3) -0.046(4)
C44 0.066(4) 0.215(9) 0.035(3) -0.036(4) -0.012(2) -0.015(5)
C45 0.154(5) 0.031(4) 0.062(3) -0.001(3) 0.059(3) -0.010(3)
C45A 0.154(5) 0.031(4) 0.062(3) -0.001(3) 0.059(3) -0.010(3)
C46 0.099(4) 0.048(2) 0.042(2) -0.0006(19) 0.017(2) -0.010(3)
C46A 0.099(4) 0.048(2) 0.042(2) -0.0006(19) 0.017(2) -0.010(3)
C47 0.038(2) 0.044(3) 0.040(2) -0.003(2) 0.0075(18) -0.002(2)
C47A 0.038(2) 0.044(3) 0.040(2) -0.003(2) 0.0075(18) -0.002(2)
C48 0.0334(18) 0.042(2) 0.0247(17) 0.0039(15) 0.0031(14) 0.0006(16)
C49 0.0292(18) 0.065(3) 0.0299(19) -0.0012(18) 0.0025(15) -0.0083(18)
C50 0.0283(17) 0.0373(19) 0.0265(17) 0.0012(15) -0.0011(13) -0.0052(15)
C51 0.0364(19) 0.053(2) 0.0235(18) -0.0022(16) -0.0002(15) -0.0154(17)
C52 0.077(4) 0.153(6) 0.042(3) -0.025(3) 0.012(3) -0.077(4)
C53 0.050(2) 0.066(3) 0.031(2) 0.000(2) -0.0091(18) -0.002(2)
C54 0.101(4) 0.051(3) 0.063(3) -0.023(3) -0.034(3) 0.013(3)
Eu2 0.03024(9) 0.03331(9) 0.02115(9) -0.00562(7) -0.00587(7) 0.01069(7)
F22 0.066(3) 0.073(4) 0.089(6) 0.046(4) 0.001(4) 0.014(4)
F22A 0.082(8) 0.095(8) 0.102(8) -0.010(5) 0.012(6) 0.050(7)
F23 0.149(7) 0.131(6) 0.071(4) -0.028(4) -0.057(4) 0.034(5)
F23A 0.072(6) 0.078(8) 0.093(10) 0.045(6) 0.014(6) 0.002(6)
F24 0.041(3) 0.117(6) 0.128(7) 0.050(5) -0.015(3) 0.004(3)
F24A 0.046(4) 0.078(5) 0.101(7) 0.007(5) -0.016(4) 0.006(4)
F25 0.061(3) 0.066(3) 0.052(3) 0.003(2) 0.009(2) 0.024(2)
F25A 0.054(9) 0.097(12) 0.042(6) 0.025(6) 0.000(5) -0.007(7)
F26 0.049(5) 0.035(4) 0.108(9) 0.015(4) -0.018(5) -0.003(3)
F26A 0.066(5) 0.065(4) 0.043(4) -0.013(3) -0.019(3) 0.025(3)
F27 0.051(3) 0.053(3) 0.093(4) 0.042(3) -0.018(3) -0.011(2)
F27A 0.116(8) 0.038(4) 0.068(5) -0.008(4) -0.040(5) 0.026(5)
F28 0.083(5) 0.102(5) 0.039(3) 0.038(3) 0.023(3) 0.043(4)
F28A 0.047(4) 0.093(8) 0.065(6) 0.048(6) 0.005(4) 0.006(5)
F29 0.0722(19) 0.092(2) 0.0497(16) 0.0340(16) -0.0106(14) -0.0110(16)
F30 0.0572(17) 0.100(2) 0.0476(16) 0.0159(15) -0.0190(13) -0.0086(16)
F31 0.081(2) 0.103(3) 0.085(2) -0.011(2) -0.0194(18) 0.049(2)
F32 0.0583(16) 0.0862(19) 0.0340(13) 0.0139(13) -0.0065(11) -0.0220(14)
F33 0.0744(19) 0.0609(17) 0.0499(16) -0.0033(13) -0.0086(13) 0.0138(14)
F34 0.0512(16) 0.107(2) 0.0697(19) 0.0559(18) -0.0085(14) -0.0137(16)
F35 0.094(2) 0.0411(14) 0.074(2) 0.0102(13) -0.0324(16) 0.0051(14)
F36 0.0756(19) 0.0431(14) 0.0710(19) 0.0164(13) 0.0069(15) 0.0153(13)
F37 0.100(2) 0.0580(17) 0.0654(19) -0.0231(15) -0.0160(17) 0.0242(16)
F38 0.0620(17) 0.0615(17) 0.091(2) 0.0007(16) 0.0170(16) 0.0267(14)
F39 0.0393(12) 0.0486(14) 0.0636(16) -0.0058(12) -0.0166(11) 0.0068(11)
F40 0.0570(15) 0.0523(14) 0.0451(14) 0.0152(11) 0.0132(11) 0.0144(12)
F41 0.0451(13) 0.0359(12) 0.0689(17) -0.0027(12) -0.0117(12) -0.0046(10)
F42 0.0662(16) 0.0488(14) 0.0386(13) 0.0130(11) 0.0094(11) 0.0096(12)
O7 0.0437(15) 0.0414(14) 0.0284(13) 0.0010(11) -0.0054(11) 0.0148(12)
O8 0.0364(13) 0.0490(15) 0.0240(12) -0.0015(11) -0.0012(10) 0.0130(12)
O9 0.0387(14) 0.0336(13) 0.0294(13) -0.0057(10) -0.0071(10) 0.0057(11)
O10 0.0488(15) 0.0389(14) 0.0257(13) -0.0038(11) -0.0037(11) 0.0153(12)
O11 0.0311(13) 0.0402(14) 0.0302(13) -0.0038(11) -0.0078(10) 0.0104(11)
O12 0.0377(14) 0.0371(14) 0.0336(14) -0.0052(11) -0.0156(11) 0.0102(11)
N3 0.0308(15) 0.0426(17) 0.0263(15) -0.0051(13) -0.0083(12) 0.0080(13)
N4 0.0260(14) 0.0389(16) 0.0250(14) -0.0069(12) -0.0048(11) 0.0086(12)
C55 0.031(2) 0.075(3) 0.067(3) 0.020(3) -0.011(2) 0.003(2)
C56 0.030(2) 0.118(5) 0.094(4) 0.043(4) -0.013(3) 0.007(3)
C57 0.039(3) 0.104(5) 0.101(5) 0.060(4) 0.013(3) 0.034(3)
C58 0.065(3) 0.062(3) 0.090(4) 0.036(3) 0.027(3) 0.034(3)
C59 0.041(2) 0.048(2) 0.068(3) 0.023(2) 0.007(2) 0.0109(19)
C60 0.0241(17) 0.046(2) 0.057(3) 0.025(2) -0.0016(16) 0.0044(16)
C61 0.0235(16) 0.0376(19) 0.047(2) 0.0094(17) -0.0091(15) -0.0001(15)
C62 0.0224(15) 0.0256(16) 0.039(2) 0.0027(14) -0.0046(14) -0.0009(13)
C63 0.0208(15) 0.0289(17) 0.045(2) 0.0052(15) 0.0010(14) 0.0012(13)
C64 0.0253(16) 0.0301(17) 0.039(2) -0.0002(15) 0.0053(14) 0.0010(14)
C65 0.0206(15) 0.0217(15) 0.0331(18) -0.0024(13) -0.0003(13) -0.0018(12)
C66 0.0234(15) 0.0255(16) 0.0269(17) -0.0032(13) 0.0011(13) -0.0033(12)
C67 0.0213(15) 0.0302(17) 0.0291(17) -0.0027(14) 0.0030(13) -0.0042(13)
C68 0.0367(19) 0.0324(18) 0.0341(19) -0.0014(15) 0.0076(15) 0.0027(15)
C69 0.054(2) 0.043(2) 0.039(2) -0.0062(18) 0.0168(19) 0.0107(19)
C70 0.054(2) 0.059(3) 0.028(2) -0.0057(18) 0.0128(18) 0.007(2)
C71 0.037(2) 0.046(2) 0.0302(19) 0.0056(16) 0.0051(15) 0.0001(17)
C72 0.0264(16) 0.0334(18) 0.0322(19) -0.0027(15) 0.0023(14) -0.0035(14)
C73 0.0274(17) 0.0360(18) 0.0234(17) -0.0036(14) -0.0047(13) 0.0053(14)
C74 0.0280(17) 0.0408(19) 0.0274(18) -0.0070(15) -0.0046(14) 0.0103(15)
C75 0.0228(15) 0.0255(16) 0.0282(17) -0.0031(13) -0.0046(13) 0.0009(12)
C76 0.0253(16) 0.0292(16) 0.0256(17) -0.0034(13) -0.0057(13) 0.0010(13)
C77 0.038(2) 0.058(3) 0.031(2) -0.0029(18) -0.0101(16) 0.0111(19)
C78 0.0310(19) 0.055(2) 0.040(2) 0.0054(19) -0.0129(16) 0.0055(17)
C79 0.053(3) 0.044(2) 0.047(3) 0.004(2) -0.001(2) 0.014(2)
C80 0.038(2) 0.0365(19) 0.033(2) 0.0029(16) -0.0036(15) 0.0055(16)
C81 0.039(2) 0.0362(19) 0.0293(19) 0.0021(15) -0.0037(15) 0.0007(16)
C82 0.0302(17) 0.0361(18) 0.0247(17) -0.0008(14) -0.0012(13) 0.0016(15)
C83 0.0300(18) 0.041(2) 0.035(2) -0.0030(16) -0.0054(15) 0.0006(15)
C84 0.0226(16) 0.049(2) 0.0246(17) 0.0025(16) 0.0005(13) 0.0043(15)
C85 0.0263(18) 0.059(2) 0.039(2) 0.0094(19) -0.0099(15) 0.0027(17)
C86 0.038(2) 0.080(3) 0.057(3) -0.004(3) -0.023(2) -0.002(2)
C87 0.032(2) 0.077(3) 0.084(4) 0.006(3) -0.012(2) 0.018(2)
C88 0.043(3) 0.135(5) 0.059(3) 0.053(3) -0.024(2) -0.019(3)
C89 0.052(3) 0.068(3) 0.035(2) 0.009(2) -0.0063(19) 0.010(2)
C90 0.048(2) 0.052(2) 0.032(2) 0.0091(18) 0.0004(17) 0.0045(19)
C91 0.048(2) 0.047(2) 0.045(2) 0.0165(19) -0.0043(19) 0.0006(19)
C92 0.044(2) 0.044(2) 0.0280(19) 0.0078(16) -0.0080(16) -0.0004(17)
C93 0.042(2) 0.072(3) 0.031(2) 0.017(2) 0.0052(17) 0.011(2)
C94 0.0311(18) 0.043(2) 0.0289(19) 0.0009(16) -0.0027(14) 0.0015(16)
C95 0.0312(18) 0.053(2) 0.0299(19) -0.0009(17) 0.0029(15) 0.0026(17)
C96 0.050(3) 0.071(3) 0.039(2) -0.015(2) 0.0051(19) 0.007(2)
C97 0.038(2) 0.080(3) 0.061(3) -0.001(3) 0.003(2) -0.006(2)
C98 0.056(3) 0.055(3) 0.041(2) 0.005(2) 0.013(2) 0.022(2)
C99 0.051(3) 0.070(4) 0.060(3) 0.015(2) -0.006(2) 0.010(3)
C99A 0.051(3) 0.070(4) 0.060(3) 0.015(2) -0.006(2) 0.010(3)
C1A 0.044(3) 0.031(3) 0.046(4) 0.004(3) 0.000(3) 0.006(3)
C100 0.042(5) 0.042(6) 0.046(6) 0.008(4) 0.003(4) 0.010(4)
C101 0.049(2) 0.040(2) 0.039(2) 0.0107(17) -0.0043(17) 0.0031(17)
C102 0.0336(18) 0.039(2) 0.0311(19) 0.0072(16) 0.0034(15) 0.0062(16)
C103 0.042(2) 0.0327(19) 0.038(2) 0.0016(16) -0.0036(16) 0.0017(16)
C104 0.0277(17) 0.0362(19) 0.0276(18) -0.0027(14) 0.0024(14) -0.0033(14)
C105 0.050(2) 0.040(2) 0.0275(19) -0.0043(16) 0.0006(16) -0.0085(18)
C106 0.064(3) 0.099(4) 0.060(3) -0.037(3) 0.014(3) -0.034(3)
C107 0.062(3) 0.127(5) 0.068(4) -0.055(4) 0.008(3) 0.001(3)
C108 0.256(10) 0.055(3) 0.043(3) -0.004(3) -0.064(5) -0.013(5)

loop_
_atom_type_symbol
_atom_type_description
_atom_type_scat_dispersion_real
_atom_type_scat_dispersion_imag
_atom_type_scat_source
C C 0.0033 0.0016 'International Tables Vol C Tables 4.2.6.8 and 6.1.1.4'
H H 0.0000 0.0000 'International Tables Vol C Tables 4.2.6.8 and 6.1.1.4'
Eu Eu -0.1578 3.6682 'International Tables Vol C Tables 4.2.6.8 and 6.1.1.4'
F F 0.0171 0.0103 'International Tables Vol C Tables 4.2.6.8 and 6.1.1.4'
N N 0.0061 0.0033 'International Tables Vol C Tables 4.2.6.8 and 6.1.1.4'
O O 0.0106 0.0060 'International Tables Vol C Tables 4.2.6.8 and 6.1.1.4'

loop_
_geom_angle_atom_site_label_1
_geom_angle_atom_site_label_2
_geom_angle_atom_site_label_3
_geom_angle
_geom_angle_site_symmetry_1
_geom_angle_site_symmetry_3
_geom_angle_publ_flag
O1 Eu1 N1 122.12(8) . . ?
O1 Eu1 N2 74.17(8) . . ?
O2 Eu1 O1 70.64(8) . . ?
O2 Eu1 O4 77.92(9) . . ?
O2 Eu1 O5 142.53(8) . . ?
O2 Eu1 O6 145.78(8) . . ?
O2 Eu1 N1 75.73(8) . . ?
O2 Eu1 N2 94.02(9) . . ?
O3 Eu1 O1 76.26(8) . . ?
O3 Eu1 O2 89.49(9) . . ?
O3 Eu1 O4 71.41(8) . . ?
O3 Eu1 O5 108.83(9) . . ?
O3 Eu1 O6 83.77(8) . . ?
O3 Eu1 N1 148.83(8) . . ?
O3 Eu1 N2 147.11(8) . . ?
O4 Eu1 O1 134.55(8) . . ?
O4 Eu1 O6 130.20(8) . . ?
O4 Eu1 N1 78.65(8) . . ?
O4 Eu1 N2 141.22(8) . . ?
O5 Eu1 O1 144.32(8) . . ?
O5 Eu1 O4 77.60(8) . . ?
O5 Eu1 O6 70.52(8) . . ?
O5 Eu1 N1 71.96(8) . . ?
O5 Eu1 N2 87.70(8) . . ?
O6 Eu1 O1 75.16(8) . . ?
O6 Eu1 N1 123.46(8) . . ?
O6 Eu1 N2 75.08(8) . . ?
N2 Eu1 N1 62.65(8) . . ?
C40 O1 Eu1 137.7(2) . . ?
C38 O2 Eu1 132.2(2) . . ?
C30 O3 Eu1 139.1(2) . . ?
C28 O4 Eu1 132.7(2) . . ?
C50 O5 Eu1 139.3(2) . . ?
C48 O6 Eu1 131.5(2) . . ?
C15 N1 Eu1 119.96(19) . . ?
C16 N1 Eu1 121.5(2) . . ?
C16 N1 C15 117.6(3) . . ?
C9 N2 Eu1 121.5(2) . . ?
C9 N2 C10 117.4(3) . . ?
C10 N2 Eu1 121.01(19) . . ?
C2 C1 H1 119.9 . . ?
C2 C1 C6 120.2(4) . . ?
C6 C1 H1 119.9 . . ?
C1 C2 H2 119.7 . . ?
C3 C2 C1 120.6(4) . . ?
C3 C2 H2 119.7 . . ?
C2 C3 H3 120.0 . . ?
C2 C3 C4 120.1(4) . . ?
C4 C3 H3 120.0 . . ?
C3 C4 H4 120.1 . . ?
C3 C4 C5 119.8(4) . . ?
C5 C4 H4 120.1 . . ?
C4 C5 H5 119.8 . . ?
C4 C5 C6 120.4(4) . . ?
C6 C5 H5 119.8 . . ?
C1 C6 C7 122.5(3) . . ?
C5 C6 C1 119.0(3) . . ?
C5 C6 C7 118.5(3) . . ?
C8 C7 C6 119.5(3) . . ?
C8 C7 C11 117.0(3) . . ?
C11 C7 C6 123.5(3) . . ?
C7 C8 H8 119.5 . . ?
C7 C8 C9 121.1(3) . . ?
C9 C8 H8 119.5 . . ?
N2 C9 C8 123.2(3) . . ?
N2 C9 H9 118.4 . . ?
C8 C9 H9 118.4 . . ?
N2 C10 C11 122.9(3) . . ?
N2 C10 C15 116.9(3) . . ?
C11 C10 C15 120.2(3) . . ?
C7 C11 C12 123.7(3) . . ?
C10 C11 C7 118.3(3) . . ?
C10 C11 C12 118.0(3) . . ?
C11 C12 H12 119.2 . . ?
C13 C12 C11 121.6(3) . . ?
C13 C12 H12 119.2 . . ?
C12 C13 H13 119.1 . . ?
C12 C13 C14 121.8(3) . . ?
C14 C13 H13 119.1 . . ?
C15 C14 C13 118.6(3) . . ?
C15 C14 C18 117.8(3) . . ?
C18 C14 C13 123.6(3) . . ?
N1 C15 C10 117.3(3) . . ?
N1 C15 C14 123.1(3) . . ?
C14 C15 C10 119.5(3) . . ?
N1 C16 H16 118.4 . . ?
N1 C16 C17 123.1(3) . . ?
C17 C16 H16 118.4 . . ?
C16 C17 H17 119.8 . . ?
C18 C17 C16 120.5(3) . . ?
C18 C17 H17 119.8 . . ?
C14 C18 C19 122.6(3) . . ?
C17 C18 C14 117.5(3) . . ?
C17 C18 C19 119.9(3) . . ?
C20 C19 C18 120.2(3) . . ?
C24 C19 C18 120.6(3) . . ?
C24 C19 C20 119.1(3) . . ?
C19 C20 H20 119.8 . . ?
C21 C20 C19 120.3(3) . . ?
C21 C20 H20 119.8 . . ?
C20 C21 H21 119.9 . . ?
C22 C21 C20 120.2(4) . . ?
C22 C21 H21 119.9 . . ?
C21 C22 H22 120.3 . . ?
C21 C22 C23 119.4(4) . . ?
C23 C22 H22 120.3 . . ?
C22 C23 H23 119.7 . . ?
C24 C23 C22 120.6(4) . . ?
C24 C23 H23 119.7 . . ?
C19 C24 H24 119.8 . . ?
C23 C24 C19 120.4(4) . . ?
C23 C24 H24 119.8 . . ?
F1 C25 C26 109.4(4) . . ?
F2 C25 F1 108.3(4) . . ?
F2 C25 C26 111.5(4) . . ?
F3 C25 F1 108.2(4) . . ?
F3 C25 F2 108.6(4) . . ?
F3 C25 C26 110.8(4) . . ?
F4 C26 C25 106.5(3) . . ?
F4 C26 C27 108.4(3) . . ?
F5 C26 F4 107.8(3) . . ?
F5 C26 C25 107.4(4) . . ?
F5 C26 C27 109.5(3) . . ?
C27 C26 C25 116.8(3) . . ?
F6 C27 F7 106.7(3) . . ?
F6 C27 C26 107.2(3) . . ?
F6 C27 C28 110.0(3) . . ?
F7 C27 C26 107.3(3) . . ?
F7 C27 C28 111.7(3) . . ?
C26 C27 C28 113.5(3) . . ?
O4 C28 C27 113.5(3) . . ?
O4 C28 C29 129.1(3) . . ?
C29 C28 C27 117.4(3) . . ?
C28 C29 H29 118.8 . . ?
C28 C29 C30 122.3(3) . . ?
C30 C29 H29 118.8 . . ?
O3 C30 C29 122.3(3) . . ?
O3 C30 C31 117.5(3) . . ?
C29 C30 C31 120.2(3) . . ?
C30 C31 C34 108.8(4) . . ?
C32 C31 C30 108.1(3) . . ?
C32 C31 C33 110.0(4) . . ?
C32 C31 C34 110.1(4) . . ?
C33 C31 C30 109.6(3) . . ?
C33 C31 C34 110.2(4) . . ?
C31 C32 H32A 109.5 . . ?
C31 C32 H32B 109.5 . . ?
C31 C32 H32C 109.5 . . ?
H32A C32 H32B 109.5 . . ?
H32A C32 H32C 109.5 . . ?
H32B C32 H32C 109.5 . . ?
C31 C33 H33A 109.5 . . ?
C31 C33 H33B 109.5 . . ?
C31 C33 H33C 109.5 . . ?
H33A C33 H33B 109.5 . . ?
H33A C33 H33C 109.5 . . ?
H33B C33 H33C 109.5 . . ?
C31 C34 H34A 109.5 . . ?
C31 C34 H34B 109.5 . . ?
C31 C34 H34C 109.5 . . ?
H34A C34 H34B 109.5 . . ?
H34A C34 H34C 109.5 . . ?
H34B C34 H34C 109.5 . . ?
F8 C35 C36 110.4(4) . . ?
F9 C35 F8 109.7(4) . . ?
F9 C35 C36 110.6(4) . . ?
F10 C35 F8 106.4(5) . . ?
F10 C35 F9 108.2(4) . . ?
F10 C35 C36 111.5(4) . . ?
F11 C36 C35 106.1(4) . . ?
F11 C36 C37 108.6(4) . . ?
F12 C36 F11 107.8(4) . . ?
F12 C36 C35 106.6(4) . . ?
F12 C36 C37 109.8(4) . . ?
C37 C36 C35 117.5(4) . . ?
F13 C37 F14 106.3(3) . . ?
F13 C37 C36 108.6(4) . . ?
F13 C37 C38 109.8(3) . . ?
F14 C37 C36 106.7(3) . . ?
F14 C37 C38 111.5(3) . . ?
C36 C37 C38 113.6(3) . . ?
O2 C38 C37 112.1(3) . . ?
O2 C38 C39 128.7(3) . . ?
C39 C38 C37 119.2(3) . . ?
C38 C39 H39 118.8 . . ?
C38 C39 C40 122.5(3) . . ?
C40 C39 H39 118.8 . . ?
O1 C40 C39 121.8(3) . . ?
O1 C40 C41 117.2(3) . . ?
C39 C40 C41 120.8(3) . . ?
C40 C41 C42 103.9(4) . . ?
C43 C41 C40 110.0(4) . . ?
C43 C41 C42 108.2(5) . . ?
C44 C41 C40 113.2(4) . . ?
C44 C41 C42 112.3(5) . . ?
C44 C41 C43 109.1(5) . . ?
C41 C42 H42A 109.5 . . ?
C41 C42 H42B 109.5 . . ?
C41 C42 H42C 109.5 . . ?
H42A C42 H42B 109.5 . . ?
H42A C42 H42C 109.5 . . ?
H42B C42 H42C 109.5 . . ?
C41 C43 H43A 109.5 . . ?
C41 C43 H43B 109.5 . . ?
C41 C43 H43C 109.5 . . ?
H43A C43 H43B 109.5 . . ?
H43A C43 H43C 109.5 . . ?
H43B C43 H43C 109.5 . . ?
C41 C44 H44A 109.5 . . ?
C41 C44 H44B 109.5 . . ?
C41 C44 H44C 109.5 . . ?
H44A C44 H44B 109.5 . . ?
H44A C44 H44C 109.5 . . ?
H44B C44 H44C 109.5 . . ?
F19 C45 F20 101.1(8) . . ?
F19 C45 C46 107.0(8) . . ?
F20 C45 C46 107.6(7) . . ?
F21 C45 F19 108.1(7) . . ?
F21 C45 F20 111.2(8) . . ?
F21 C45 C46 120.1(8) . . ?
F19A C45A F20A 99.1(14) . . ?
F19A C45A C46A 108.6(15) . . ?
F20A C45A C46A 103.9(12) . . ?
F21A C45A F19A 119.9(17) . . ?
F21A C45A F20A 110.2(15) . . ?
F21A C45A C46A 113.2(14) . . ?
F17 C46 F18 102.4(7) . . ?
F17 C46 C45 106.4(7) . . ?
F17 C46 C47 109.5(7) . . ?
F18 C46 C45 114.7(7) . . ?
F18 C46 C47 108.9(7) . . ?
C47 C46 C45 114.2(7) . . ?
F17A C46A F18A 106.6(14) . . ?
F17A C46A C45A 108.7(13) . . ?
F17A C46A C47A 107.3(13) . . ?
F18A C46A C45A 104.6(13) . . ?
F18A C46A C47A 112.4(13) . . ?
C47A C46A C45A 116.8(12) . . ?
F15 C47 F16 107.7(6) . . ?
F15 C47 C46 107.5(7) . . ?
F15 C47 C48 112.4(6) . . ?
F16 C47 C46 104.9(7) . . ?
F16 C47 C48 110.3(6) . . ?
C46 C47 C48 113.6(6) . . ?
F15A C47A F16A 106.9(14) . . ?
F15A C47A C46A 108.9(15) . . ?
F15A C47A C48 109.5(14) . . ?
F16A C47A C46A 102.9(14) . . ?
F16A C47A C48 115.6(14) . . ?
C46A C47A C48 112.7(11) . . ?
O6 C48 C47 111.5(4) . . ?
O6 C48 C47A 118.7(7) . . ?
O6 C48 C49 128.9(3) . . ?
C49 C48 C47 119.6(4) . . ?
C49 C48 C47A 112.2(8) . . ?
C48 C49 H49 119.0 . . ?
C48 C49 C50 121.9(3) . . ?
C50 C49 H49 119.0 . . ?
O5 C50 C49 121.9(3) . . ?
O5 C50 C51 116.1(3) . . ?
C49 C50 C51 122.0(3) . . ?
C52 C51 C50 113.1(3) . . ?
C52 C51 C54 110.6(4) . . ?
C53 C51 C50 105.8(3) . . ?
C53 C51 C52 108.9(4) . . ?
C53 C51 C54 109.5(4) . . ?
C54 C51 C50 108.6(3) . . ?
C51 C52 H52A 109.5 . . ?
C51 C52 H52B 109.5 . . ?
C51 C52 H52C 109.5 . . ?
H52A C52 H52B 109.5 . . ?
H52A C52 H52C 109.5 . . ?
H52B C52 H52C 109.5 . . ?
C51 C53 H53A 109.5 . . ?
C51 C53 H53B 109.5 . . ?
C51 C53 H53C 109.5 . . ?
H53A C53 H53B 109.5 . . ?
H53A C53 H53C 109.5 . . ?
H53B C53 H53C 109.5 . . ?
C51 C54 H54A 109.5 . . ?
C51 C54 H54B 109.5 . . ?
C51 C54 H54C 109.5 . . ?
H54A C54 H54B 109.5 . . ?
H54A C54 H54C 109.5 . . ?
H54B C54 H54C 109.5 . . ?
O7 Eu2 O8 71.84(8) . . ?
O7 Eu2 O9 77.77(9) . . ?
O7 Eu2 N3 78.55(9) . . ?
O7 Eu2 N4 138.22(9) . . ?
O8 Eu2 O9 78.55(9) . . ?
O8 Eu2 N3 146.79(9) . . ?
O8 Eu2 N4 149.64(8) . . ?
O9 Eu2 N3 80.83(9) . . ?
O9 Eu2 N4 107.99(9) . . ?
O10 Eu2 O7 143.20(9) . . ?
O10 Eu2 O8 83.76(9) . . ?
O10 Eu2 O9 70.53(9) . . ?
O10 Eu2 O11 78.72(9) . . ?
O10 Eu2 O12 141.28(8) . . ?
O10 Eu2 N3 113.31(10) . . ?
O10 Eu2 N4 71.41(9) . . ?
O11 Eu2 O7 121.37(9) . . ?
O11 Eu2 O8 79.32(8) . . ?
O11 Eu2 O9 143.66(8) . . ?
O11 Eu2 N3 130.39(9) . . ?
O11 Eu2 N4 78.92(9) . . ?
O12 Eu2 O7 74.95(9) . . ?
O12 Eu2 O8 112.67(10) . . ?
O12 Eu2 O9 144.87(8) . . ?
O12 Eu2 O11 70.92(8) . . ?
O12 Eu2 N3 72.45(9) . . ?
O12 Eu2 N4 79.50(9) . . ?
N4 Eu2 N3 62.37(9) . . ?
C92 O7 Eu2 134.6(2) . . ?
C94 O8 Eu2 138.6(2) . . ?
C104 O9 Eu2 135.0(2) . . ?
C102 O10 Eu2 133.2(2) . . ?
C84 O11 Eu2 139.9(2) . . ?
C82 O12 Eu2 135.5(2) . . ?
C76 N3 Eu2 121.1(2) . . ?
C77 N3 Eu2 121.0(2) . . ?
C77 N3 C76 117.1(3) . . ?
C74 N4 Eu2 120.3(2) . . ?
C74 N4 C75 117.7(3) . . ?
C75 N4 Eu2 121.5(2) . . ?
C56 C55 H55 120.4 . . ?
C60 C55 H55 120.4 . . ?
C60 C55 C56 119.2(5) . . ?
C55 C56 H56 119.7 . . ?
C57 C56 C55 120.6(5) . . ?
C57 C56 H56 119.7 . . ?
C56 C57 H57 119.8 . . ?
C56 C57 C58 120.4(5) . . ?
C58 C57 H57 119.8 . . ?
C57 C58 H58 120.2 . . ?
C57 C58 C59 119.5(6) . . ?
C59 C58 H58 120.2 . . ?
C58 C59 H59 119.7 . . ?
C60 C59 C58 120.5(5) . . ?
C60 C59 H59 119.7 . . ?
C55 C60 C61 118.7(4) . . ?
C59 C60 C55 119.6(4) . . ?
C59 C60 C61 121.7(4) . . ?
C62 C61 C60 122.8(4) . . ?
C78 C61 C60 120.0(3) . . ?
C78 C61 C62 117.2(3) . . ?
C61 C62 C63 123.6(3) . . ?
C76 C62 C61 118.0(3) . . ?
C76 C62 C63 118.3(3) . . ?
C62 C63 H63 119.1 . . ?
C64 C63 C62 121.8(3) . . ?
C64 C63 H63 119.1 . . ?
C63 C64 H64 119.1 . . ?
C63 C64 C65 121.8(3) . . ?
C65 C64 H64 119.1 . . ?
C66 C65 C64 124.4(3) . . ?
C75 C65 C64 117.5(3) . . ?
C75 C65 C66 118.1(3) . . ?
C65 C66 C67 124.9(3) . . ?
C73 C66 C65 117.2(3) . . ?
C73 C66 C67 117.9(3) . . ?
C68 C67 C66 121.6(3) . . ?
C72 C67 C66 119.9(3) . . ?
C72 C67 C68 118.2(3) . . ?
C67 C68 H68 119.8 . . ?
C69 C68 C67 120.5(4) . . ?
C69 C68 H68 119.8 . . ?
C68 C69 H69 119.8 . . ?
C70 C69 C68 120.5(4) . . ?
C70 C69 H69 119.8 . . ?
C69 C70 H70 120.1 . . ?
C71 C70 C69 119.8(4) . . ?
C71 C70 H70 120.1 . . ?
C70 C71 H71 120.0 . . ?
C70 C71 C72 119.9(4) . . ?
C72 C71 H71 120.0 . . ?
C67 C72 H72 119.4 . . ?
C71 C72 C67 121.1(3) . . ?
C71 C72 H72 119.4 . . ?
C66 C73 H73 119.7 . . ?
C66 C73 C74 120.6(3) . . ?
C74 C73 H73 119.7 . . ?
N4 C74 C73 123.2(3) . . ?
N4 C74 H74 118.4 . . ?
C73 C74 H74 118.4 . . ?
N4 C75 C65 123.0(3) . . ?
N4 C75 C76 116.5(3) . . ?
C65 C75 C76 120.5(3) . . ?
N3 C76 C62 123.3(3) . . ?
N3 C76 C75 116.8(3) . . ?
C62 C76 C75 119.9(3) . . ?
N3 C77 H77 118.3 . . ?
N3 C77 C78 123.4(4) . . ?
C78 C77 H77 118.3 . . ?
C61 C78 C77 120.9(4) . . ?
C61 C78 H78 119.6 . . ?
C77 C78 H78 119.6 . . ?
F36 C79 F37 108.8(4) . . ?
F36 C79 F38 107.7(3) . . ?
F36 C79 C80 110.9(4) . . ?
F37 C79 F38 107.6(4) . . ?
F37 C79 C80 111.8(3) . . ?
F38 C79 C80 109.9(4) . . ?
F39 C80 F40 107.9(3) . . ?
F39 C80 C79 107.3(3) . . ?
F39 C80 C81 110.3(3) . . ?
F40 C80 C79 107.0(3) . . ?
F40 C80 C81 108.3(3) . . ?
C81 C80 C79 115.6(3) . . ?
F41 C81 F42 107.1(3) . . ?
F41 C81 C80 107.8(3) . . ?
F41 C81 C82 112.3(3) . . ?
F42 C81 C80 107.7(3) . . ?
F42 C81 C82 109.1(3) . . ?
C80 C81 C82 112.6(3) . . ?
O12 C82 C81 112.2(3) . . ?
O12 C82 C83 128.6(3) . . ?
C83 C82 C81 119.2(3) . . ?
C82 C83 H83 119.1 . . ?
C82 C83 C84 121.7(3) . . ?
C84 C83 H83 119.1 . . ?
O11 C84 C83 123.1(3) . . ?
O11 C84 C85 115.8(3) . . ?
C83 C84 C85 121.1(3) . . ?
C86 C85 C84 113.6(3) . . ?
C86 C85 C88 110.0(4) . . ?
C87 C85 C84 107.2(3) . . ?
C87 C85 C86 108.8(4) . . ?
C87 C85 C88 110.2(4) . . ?
C88 C85 C84 106.8(3) . . ?
C85 C86 H86A 109.5 . . ?
C85 C86 H86B 109.5 . . ?
C85 C86 H86C 109.5 . . ?
H86A C86 H86B 109.5 . . ?
H86A C86 H86C 109.5 . . ?
H86B C86 H86C 109.5 . . ?
C85 C87 H87A 109.5 . . ?
C85 C87 H87B 109.5 . . ?
C85 C87 H87C 109.5 . . ?
H87A C87 H87B 109.5 . . ?
H87A C87 H87C 109.5 . . ?
H87B C87 H87C 109.5 . . ?
C85 C88 H88A 109.5 . . ?
C85 C88 H88B 109.5 . . ?
C85 C88 H88C 109.5 . . ?
H88A C88 H88B 109.5 . . ?
H88A C88 H88C 109.5 . . ?
H88B C88 H88C 109.5 . . ?
F29 C89 F30 108.2(4) . . ?
F29 C89 F31 109.5(4) . . ?
F29 C89 C90 111.6(4) . . ?
F30 C89 C90 108.9(4) . . ?
F31 C89 F30 107.3(4) . . ?
F31 C89 C90 111.2(4) . . ?
F32 C90 F33 107.9(4) . . ?
F32 C90 C89 106.5(3) . . ?
F32 C90 C91 110.1(3) . . ?
F33 C90 C89 106.5(3) . . ?
F33 C90 C91 108.5(4) . . ?
C91 C90 C89 116.9(4) . . ?
F34 C91 C90 107.4(4) . . ?
F34 C91 C92 111.7(3) . . ?
F35 C91 F34 106.9(4) . . ?
F35 C91 C90 107.7(3) . . ?
F35 C91 C92 109.7(4) . . ?
C90 C91 C92 113.3(3) . . ?
O7 C92 C91 113.5(3) . . ?
O7 C92 C93 128.5(3) . . ?
C93 C92 C91 117.9(4) . . ?
C92 C93 H93 118.3 . . ?
C92 C93 C94 123.4(4) . . ?
C94 C93 H93 118.3 . . ?
O8 C94 C93 122.5(3) . . ?
O8 C94 C95 117.2(3) . . ?
C93 C94 C95 120.2(3) . . ?
C94 C95 C97 105.4(3) . . ?
C96 C95 C94 112.5(3) . . ?
C96 C95 C97 110.3(3) . . ?
C96 C95 C98 110.1(4) . . ?
C98 C95 C94 109.5(3) . . ?
C98 C95 C97 108.9(4) . . ?
C95 C96 H96A 109.5 . . ?
C95 C96 H96B 109.5 . . ?
C95 C96 H96C 109.5 . . ?
H96A C96 H96B 109.5 . . ?
H96A C96 H96C 109.5 . . ?
H96B C96 H96C 109.5 . . ?
C95 C97 H97A 109.5 . . ?
C95 C97 H97B 109.5 . . ?
C95 C97 H97C 109.5 . . ?
H97A C97 H97B 109.5 . . ?
H97A C97 H97C 109.5 . . ?
H97B C97 H97C 109.5 . . ?
C95 C98 H98A 109.5 . . ?
C95 C98 H98B 109.5 . . ?
C95 C98 H98C 109.5 . . ?
H98A C98 H98B 109.5 . . ?
H98A C98 H98C 109.5 . . ?
H98B C98 H98C 109.5 . . ?
F22 C99 F24 107.7(9) . . ?
F22 C99 C1A 111.2(8) . . ?
F23 C99 F22 109.8(10) . . ?
F23 C99 F24 108.0(9) . . ?
F23 C99 C1A 111.6(8) . . ?
F24 C99 C1A 108.4(8) . . ?
F22A C99A F24A 104.9(12) . . ?
F22A C99A C100 111.7(12) . . ?
F23A C99A F22A 111.0(14) . . ?
F23A C99A F24A 110.0(13) . . ?
F23A C99A C100 109.2(12) . . ?
F24A C99A C100 109.9(12) . . ?
F25 C1A F26 107.0(8) . . ?
F25 C1A C99 108.7(6) . . ?
F25 C1A C101 106.3(5) . . ?
F26 C1A C99 107.0(8) . . ?
F26 C1A C101 111.0(7) . . ?
C101 C1A C99 116.4(6) . . ?
F25A C100 F26A 108.2(13) . . ?
F25A C100 C99A 106.1(13) . . ?
F25A C100 C101 111.2(12) . . ?
F26A C100 C99A 105.6(9) . . ?
F26A C100 C101 105.5(7) . . ?
C99A C100 C101 119.7(9) . . ?
F27 C101 F28 104.7(5) . . ?
F27 C101 C1A 110.6(5) . . ?
F27 C101 C102 111.6(4) . . ?
F27A C101 C100 101.4(6) . . ?
F27A C101 C102 111.8(4) . . ?
F28 C101 C1A 108.4(5) . . ?
F28 C101 C102 106.8(4) . . ?
F28A C101 F27A 106.6(7) . . ?
F28A C101 C100 109.9(7) . . ?
F28A C101 C102 112.9(6) . . ?
C1A C101 C102 114.2(4) . . ?
C102 C101 C100 113.5(5) . . ?
O10 C102 C101 112.8(3) . . ?
O10 C102 C103 128.6(3) . . ?
C103 C102 C101 118.6(3) . . ?
C102 C103 H103 118.8 . . ?
C102 C103 C104 122.4(4) . . ?
C104 C103 H103 118.8 . . ?
O9 C104 C103 122.7(3) . . ?
O9 C104 C105 117.8(3) . . ?
C103 C104 C105 119.5(3) . . ?
C106 C105 C104 109.2(3) . . ?
C107 C105 C104 110.4(4) . . ?
C107 C105 C106 107.7(4) . . ?
C108 C105 C104 109.7(3) . . ?
C108 C105 C106 110.1(5) . . ?
C108 C105 C107 109.8(5) . . ?
C105 C106 H10A 109.5 . . ?
C105 C106 H10B 109.5 . . ?
C105 C106 H10C 109.5 . . ?
H10A C106 H10B 109.5 . . ?
H10A C106 H10C 109.5 . . ?
H10B C106 H10C 109.5 . . ?
C105 C107 H10D 109.5 . . ?
C105 C107 H10E 109.5 . . ?
C105 C107 H10F 109.5 . . ?
H10D C107 H10E 109.5 . . ?
H10D C107 H10F 109.5 . . ?
H10E C107 H10F 109.5 . . ?
C105 C108 H10G 109.5 . . ?
C105 C108 H10H 109.5 . . ?
C105 C108 H10I 109.5 . . ?
H10G C108 H10H 109.5 . . ?
H10G C108 H10I 109.5 . . ?
H10H C108 H10I 109.5 . . ?

loop_
_geom_bond_atom_site_label_1
_geom_bond_atom_site_label_2
_geom_bond_distance
_geom_bond_site_symmetry_2
_geom_bond_publ_flag
Eu1 O1 2.381(2) . ?
Eu1 O2 2.353(2) . ?
Eu1 O3 2.343(2) . ?
Eu1 O4 2.368(2) . ?
Eu1 O5 2.354(2) . ?
Eu1 O6 2.371(2) . ?
Eu1 N1 2.593(3) . ?
Eu1 N2 2.580(3) . ?
F1 C25 1.324(5) . ?
F2 C25 1.307(6) . ?
F3 C25 1.305(6) . ?
F4 C26 1.349(5) . ?
F5 C26 1.333(5) . ?
F6 C27 1.351(4) . ?
F7 C27 1.354(4) . ?
F8 C35 1.330(6) . ?
F9 C35 1.323(6) . ?
F10 C35 1.322(6) . ?
F11 C36 1.361(6) . ?
F12 C36 1.330(5) . ?
F13 C37 1.339(5) . ?
F14 C37 1.356(4) . ?
F15 C47 1.320(7) . ?
F15A C47A 1.317(14) . ?
F16 C47 1.355(8) . ?
F16A C47A 1.368(14) . ?
F17 C46 1.362(8) . ?
F17A C46A 1.346(14) . ?
F18 C46 1.415(9) . ?
F18A C46A 1.396(15) . ?
F19 C45 1.381(10) . ?
F19A C45A 1.338(16) . ?
F20 C45 1.382(9) . ?
F20A C45A 1.421(16) . ?
F21 C45 1.236(11) . ?
F21A C45A 1.208(17) . ?
O1 C40 1.242(4) . ?
O2 C38 1.270(4) . ?
O3 C30 1.255(4) . ?
O4 C28 1.262(4) . ?
O5 C50 1.255(4) . ?
O6 C48 1.256(4) . ?
N1 C15 1.358(4) . ?
N1 C16 1.328(4) . ?
N2 C9 1.327(4) . ?
N2 C10 1.363(4) . ?
C1 H1 0.9500 . ?
C1 C2 1.381(5) . ?
C1 C6 1.393(5) . ?
C2 H2 0.9500 . ?
C2 C3 1.370(6) . ?
C3 H3 0.9500 . ?
C3 C4 1.385(6) . ?
C4 H4 0.9500 . ?
C4 C5 1.385(5) . ?
C5 H5 0.9500 . ?
C5 C6 1.391(5) . ?
C6 C7 1.489(4) . ?
C7 C8 1.374(5) . ?
C7 C11 1.422(4) . ?
C8 H8 0.9500 . ?
C8 C9 1.391(5) . ?
C9 H9 0.9500 . ?
C10 C11 1.411(4) . ?
C10 C15 1.446(4) . ?
C11 C12 1.436(4) . ?
C12 H12 0.9500 . ?
C12 C13 1.345(5) . ?
C13 H13 0.9500 . ?
C13 C14 1.434(4) . ?
C14 C15 1.406(4) . ?
C14 C18 1.430(4) . ?
C16 H16 0.9500 . ?
C16 C17 1.395(5) . ?
C17 H17 0.9500 . ?
C17 C18 1.374(4) . ?
C18 C19 1.488(4) . ?
C19 C20 1.397(5) . ?
C19 C24 1.392(5) . ?
C20 H20 0.9500 . ?
C20 C21 1.388(5) . ?
C21 H21 0.9500 . ?
C21 C22 1.386(6) . ?
C22 H22 0.9500 . ?
C22 C23 1.393(6) . ?
C23 H23 0.9500 . ?
C23 C24 1.378(5) . ?
C24 H24 0.9500 . ?
C25 C26 1.545(6) . ?
C26 C27 1.538(5) . ?
C27 C28 1.549(5) . ?
C28 C29 1.372(5) . ?
C29 H29 0.9500 . ?
C29 C30 1.422(5) . ?
C30 C31 1.534(5) . ?
C31 C32 1.526(6) . ?
C31 C33 1.527(7) . ?
C31 C34 1.541(7) . ?
C32 H32A 0.9800 . ?
C32 H32B 0.9800 . ?
C32 H32C 0.9800 . ?
C33 H33A 0.9800 . ?
C33 H33B 0.9800 . ?
C33 H33C 0.9800 . ?
C34 H34A 0.9800 . ?
C34 H34B 0.9800 . ?
C34 H34C 0.9800 . ?
C35 C36 1.538(6) . ?
C36 C37 1.511(6) . ?
C37 C38 1.534(5) . ?
C38 C39 1.374(5) . ?
C39 H39 0.9500 . ?
C39 C40 1.420(5) . ?
C40 C41 1.539(5) . ?
C41 C42 1.540(8) . ?
C41 C43 1.537(7) . ?
C41 C44 1.499(6) . ?
C42 H42A 0.9800 . ?
C42 H42B 0.9800 . ?
C42 H42C 0.9800 . ?
C43 H43A 0.9800 . ?
C43 H43B 0.9800 . ?
C43 H43C 0.9800 . ?
C44 H44A 0.9800 . ?
C44 H44B 0.9800 . ?
C44 H44C 0.9800 . ?
C45 C46 1.520(9) . ?
C45A C46A 1.524(14) . ?
C46 C47 1.509(8) . ?
C46A C47A 1.501(14) . ?
C47 C48 1.559(7) . ?
C47A C48 1.565(13) . ?
C48 C49 1.378(5) . ?
C49 H49 0.9500 . ?
C49 C50 1.414(5) . ?
C50 C51 1.531(5) . ?
C51 C52 1.529(6) . ?
C51 C53 1.527(6) . ?
C51 C54 1.530(6) . ?
C52 H52A 0.9800 . ?
C52 H52B 0.9800 . ?
C52 H52C 0.9800 . ?
C53 H53A 0.9800 . ?
C53 H53B 0.9800 . ?
C53 H53C 0.9800 . ?
C54 H54A 0.9800 . ?
C54 H54B 0.9800 . ?
C54 H54C 0.9800 . ?
Eu2 O7 2.361(2) . ?
Eu2 O8 2.362(2) . ?
Eu2 O9 2.403(2) . ?
Eu2 O10 2.357(3) . ?
Eu2 O11 2.359(2) . ?
Eu2 O12 2.357(3) . ?
Eu2 N3 2.574(3) . ?
Eu2 N4 2.570(3) . ?
F22 C99 1.315(12) . ?
F22A C99A 1.317(17) . ?
F23 C99 1.303(12) . ?
F23A C99A 1.299(16) . ?
F24 C99 1.334(11) . ?
F24A C99A 1.339(15) . ?
F25 C1A 1.334(8) . ?
F25A C100 1.334(16) . ?
F26 C1A 1.383(11) . ?
F26A C100 1.359(13) . ?
F27 C101 1.349(6) . ?
F27A C101 1.417(8) . ?
F28 C101 1.392(7) . ?
F28A C101 1.292(9) . ?
F29 C89 1.314(5) . ?
F30 C89 1.335(5) . ?
F31 C89 1.318(5) . ?
F32 C90 1.343(5) . ?
F33 C90 1.345(5) . ?
F34 C91 1.353(5) . ?
F35 C91 1.346(5) . ?
F36 C79 1.319(5) . ?
F37 C79 1.320(5) . ?
F38 C79 1.326(5) . ?
F39 C80 1.329(4) . ?
F40 C80 1.354(4) . ?
F41 C81 1.354(4) . ?
F42 C81 1.358(4) . ?
O7 C92 1.255(5) . ?
O8 C94 1.258(4) . ?
O9 C104 1.251(4) . ?
O10 C102 1.263(4) . ?
O11 C84 1.255(4) . ?
O12 C82 1.261(4) . ?
N3 C76 1.357(4) . ?
N3 C77 1.329(4) . ?
N4 C74 1.331(4) . ?
N4 C75 1.354(4) . ?
C55 H55 0.9500 . ?
C55 C56 1.396(7) . ?
C55 C60 1.389(6) . ?
C56 H56 0.9500 . ?
C56 C57 1.358(9) . ?
C57 H57 0.9500 . ?
C57 C58 1.377(9) . ?
C58 H58 0.9500 . ?
C58 C59 1.389(6) . ?
C59 H59 0.9500 . ?
C59 C60 1.375(6) . ?
C60 C61 1.492(5) . ?
C61 C62 1.425(5) . ?
C61 C78 1.372(6) . ?
C62 C63 1.433(5) . ?
C62 C76 1.410(5) . ?
C63 H63 0.9500 . ?
C63 C64 1.352(5) . ?
C64 H64 0.9500 . ?
C64 C65 1.442(4) . ?
C65 C66 1.428(5) . ?
C65 C75 1.413(5) . ?
C66 C67 1.482(5) . ?
C66 C73 1.379(4) . ?
C67 C68 1.403(5) . ?
C67 C72 1.392(5) . ?
C68 H68 0.9500 . ?
C68 C69 1.386(5) . ?
C69 H69 0.9500 . ?
C69 C70 1.384(6) . ?
C70 H70 0.9500 . ?
C70 C71 1.381(6) . ?
C71 H71 0.9500 . ?
C71 C72 1.391(5) . ?
C72 H72 0.9500 . ?
C73 H73 0.9500 . ?
C73 C74 1.393(5) . ?
C74 H74 0.9500 . ?
C75 C76 1.447(4) . ?
C77 H77 0.9500 . ?
C77 C78 1.391(5) . ?
C78 H78 0.9500 . ?
C79 C80 1.542(5) . ?
C80 C81 1.539(5) . ?
C81 C82 1.543(5) . ?
C82 C83 1.379(5) . ?
C83 H83 0.9500 . ?
C83 C84 1.414(5) . ?
C84 C85 1.538(5) . ?
C85 C86 1.524(6) . ?
C85 C87 1.524(6) . ?
C85 C88 1.532(6) . ?
C86 H86A 0.9800 . ?
C86 H86B 0.9800 . ?
C86 H86C 0.9800 . ?
C87 H87A 0.9800 . ?
C87 H87B 0.9800 . ?
C87 H87C 0.9800 . ?
C88 H88A 0.9800 . ?
C88 H88B 0.9800 . ?
C88 H88C 0.9800 . ?
C89 C90 1.541(6) . ?
C90 C91 1.529(6) . ?
C91 C92 1.548(5) . ?
C92 C93 1.371(6) . ?
C93 H93 0.9500 . ?
C93 C94 1.414(5) . ?
C94 C95 1.537(5) . ?
C95 C96 1.531(5) . ?
C95 C97 1.548(6) . ?
C95 C98 1.533(6) . ?
C96 H96A 0.9800 . ?
C96 H96B 0.9800 . ?
C96 H96C 0.9800 . ?
C97 H97A 0.9800 . ?
C97 H97B 0.9800 . ?
C97 H97C 0.9800 . ?
C98 H98A 0.9800 . ?
C98 H98B 0.9800 . ?
C98 H98C 0.9800 . ?
C99 C1A 1.523(10) . ?
C99A C100 1.511(13) . ?
C1A C101 1.496(8) . ?
C100 C101 1.578(11) . ?
C101 C102 1.535(5) . ?
C102 C103 1.373(5) . ?
C103 H103 0.9500 . ?
C103 C104 1.418(5) . ?
C104 C105 1.535(5) . ?
C105 C106 1.521(6) . ?
C105 C107 1.514(6) . ?
C105 C108 1.492(7) . ?
C106 H10A 0.9800 . ?
C106 H10B 0.9800 . ?
C106 H10C 0.9800 . ?
C107 H10D 0.9800 . ?
C107 H10E 0.9800 . ?
C107 H10F 0.9800 . ?
C108 H10G 0.9800 . ?
C108 H10H 0.9800 . ?
C108 H10I 0.9800 . ?

loop_
_geom_torsion_atom_site_label_1
_geom_torsion_atom_site_label_2
_geom_torsion_atom_site_label_3
_geom_torsion_atom_site_label_4
_geom_torsion
_geom_torsion_site_symmetry_1
_geom_torsion_site_symmetry_2
_geom_torsion_site_symmetry_3
_geom_torsion_site_symmetry_4
_geom_torsion_publ_flag
Eu1 O1 C40 C39 -17.6(6) . . . . ?
Eu1 O1 C40 C41 168.0(3) . . . . ?
Eu1 O2 C38 C37 -163.4(2) . . . . ?
Eu1 O2 C38 C39 17.9(6) . . . . ?
Eu1 O3 C30 C29 11.7(6) . . . . ?
Eu1 O3 C30 C31 -168.0(3) . . . . ?
Eu1 O4 C28 C27 165.8(2) . . . . ?
Eu1 O4 C28 C29 -15.6(5) . . . . ?
Eu1 O5 C50 C49 9.4(6) . . . . ?
Eu1 O5 C50 C51 -169.1(2) . . . . ?
Eu1 O6 C48 C47 154.2(4) . . . . ?
Eu1 O6 C48 C47A 159.9(7) . . . . ?
Eu1 O6 C48 C49 -25.2(6) . . . . ?
Eu1 N1 C15 C10 -15.5(3) . . . . ?
Eu1 N1 C15 C14 165.1(2) . . . . ?
Eu1 N1 C16 C17 -163.9(3) . . . . ?
Eu1 N2 C9 C8 178.0(3) . . . . ?
Eu1 N2 C10 C11 -175.2(2) . . . . ?
Eu1 N2 C10 C15 6.5(4) . . . . ?
F1 C25 C26 F4 -56.8(5) . . . . ?
F1 C25 C26 F5 58.6(5) . . . . ?
F1 C25 C26 C27 -178.0(4) . . . . ?
F2 C25 C26 F4 -176.5(4) . . . . ?
F2 C25 C26 F5 -61.2(5) . . . . ?
F2 C25 C26 C27 62.2(5) . . . . ?
F3 C25 C26 F4 62.4(5) . . . . ?
F3 C25 C26 F5 177.7(4) . . . . ?
F3 C25 C26 C27 -58.9(5) . . . . ?
F4 C26 C27 F6 -172.4(3) . . . . ?
F4 C26 C27 F7 -58.1(4) . . . . ?
F4 C26 C27 C28 65.8(4) . . . . ?
F5 C26 C27 F6 70.2(4) . . . . ?
F5 C26 C27 F7 -175.5(3) . . . . ?
F5 C26 C27 C28 -51.6(4) . . . . ?
F6 C27 C28 O4 -34.2(4) . . . . ?
F6 C27 C28 C29 147.0(3) . . . . ?
F7 C27 C28 O4 -152.6(3) . . . . ?
F7 C27 C28 C29 28.7(4) . . . . ?
F8 C35 C36 F11 -65.7(6) . . . . ?
F8 C35 C36 F12 49.0(6) . . . . ?
F8 C35 C36 C37 172.7(5) . . . . ?
F9 C35 C36 F11 172.8(4) . . . . ?
F9 C35 C36 F12 -72.5(5) . . . . ?
F9 C35 C36 C37 51.2(6) . . . . ?
F10 C35 C36 F11 52.3(5) . . . . ?
F10 C35 C36 F12 167.0(4) . . . . ?
F10 C35 C36 C37 -69.3(6) . . . . ?
F11 C36 C37 F13 168.5(3) . . . . ?
F11 C36 C37 F14 -77.3(4) . . . . ?
F11 C36 C37 C38 46.0(5) . . . . ?
F12 C36 C37 F13 50.8(5) . . . . ?
F12 C36 C37 F14 165.0(4) . . . . ?
F12 C36 C37 C38 -71.7(5) . . . . ?
F13 C37 C38 O2 -59.5(4) . . . . ?
F13 C37 C38 C39 119.4(4) . . . . ?
F14 C37 C38 O2 -177.0(3) . . . . ?
F14 C37 C38 C39 1.9(5) . . . . ?
F15 C47 C48 O6 -36.6(8) . . . . ?
F15 C47 C48 C49 142.9(7) . . . . ?
F15A C47A C48 O6 -56.1(15) . . . . ?
F15A C47A C48 C49 128.2(13) . . . . ?
F16 C47 C48 O6 -156.7(6) . . . . ?
F16 C47 C48 C49 22.8(8) . . . . ?
F16A C47A C48 O6 -176.8(12) . . . . ?
F16A C47A C48 C49 7.5(16) . . . . ?
F17 C46 C47 F15 -173.0(7) . . . . ?
F17 C46 C47 F16 -58.6(9) . . . . ?
F17 C46 C47 C48 61.9(9) . . . . ?
F17A C46A C47A F15A -179.1(15) . . . . ?
F17A C46A C47A F16A -66.0(16) . . . . ?
F17A C46A C47A C48 59.1(16) . . . . ?
F18 C46 C47 F15 75.7(8) . . . . ?
F18 C46 C47 F16 -169.9(7) . . . . ?
F18 C46 C47 C48 -49.3(8) . . . . ?
F18A C46A C47A F15A 64.0(17) . . . . ?
F18A C46A C47A F16A 177.1(15) . . . . ?
F18A C46A C47A C48 -57.8(17) . . . . ?
F19 C45 C46 F17 -153.7(8) . . . . ?
F19 C45 C46 F18 -41.3(9) . . . . ?
F19 C45 C46 C47 85.4(9) . . . . ?
F19A C45A C46A F17A -175.8(16) . . . . ?
F19A C45A C46A F18A -62.3(17) . . . . ?
F19A C45A C46A C47A 62.7(19) . . . . ?
F20 C45 C46 F17 -45.8(11) . . . . ?
F20 C45 C46 F18 66.7(10) . . . . ?
F20 C45 C46 C47 -166.7(8) . . . . ?
F20A C45A C46A F17A -71.1(17) . . . . ?
F20A C45A C46A F18A 42.5(16) . . . . ?
F20A C45A C46A C47A 167.4(15) . . . . ?
F21 C45 C46 F17 82.7(10) . . . . ?
F21 C45 C46 F18 -164.8(8) . . . . ?
F21 C45 C46 C47 -38.2(12) . . . . ?
F21A C45A C46A F17A 48(2) . . . . ?
F21A C45A C46A F18A 161.9(16) . . . . ?
F21A C45A C46A C47A -73(2) . . . . ?
O1 C40 C41 C42 86.7(5) . . . . ?
O1 C40 C41 C43 -28.8(6) . . . . ?
O1 C40 C41 C44 -151.2(5) . . . . ?
O2 C38 C39 C40 5.3(7) . . . . ?
O3 C30 C31 C32 116.8(4) . . . . ?
O3 C30 C31 C33 -3.1(6) . . . . ?
O3 C30 C31 C34 -123.7(4) . . . . ?
O4 C28 C29 C30 0.2(6) . . . . ?
O5 C50 C51 C52 -172.2(4) . . . . ?
O5 C50 C51 C53 68.6(4) . . . . ?
O5 C50 C51 C54 -49.0(5) . . . . ?
O6 C48 C49 C50 1.8(7) . . . . ?
N1 C16 C17 C18 -0.4(5) . . . . ?
N2 C10 C11 C7 -3.4(5) . . . . ?
N2 C10 C11 C12 175.5(3) . . . . ?
N2 C10 C15 N1 5.9(4) . . . . ?
N2 C10 C15 C14 -174.7(3) . . . . ?
C1 C2 C3 C4 -1.2(7) . . . . ?
C1 C6 C7 C8 -128.0(4) . . . . ?
C1 C6 C7 C11 52.5(5) . . . . ?
C2 C1 C6 C5 -0.4(6) . . . . ?
C2 C1 C6 C7 177.6(3) . . . . ?
C2 C3 C4 C5 0.9(7) . . . . ?
C3 C4 C5 C6 -0.3(6) . . . . ?
C4 C5 C6 C1 0.1(6) . . . . ?
C4 C5 C6 C7 -177.9(4) . . . . ?
C5 C6 C7 C8 49.9(5) . . . . ?
C5 C6 C7 C11 -129.6(4) . . . . ?
C6 C1 C2 C3 0.9(6) . . . . ?
C6 C7 C8 C9 179.8(3) . . . . ?
C6 C7 C11 C10 -177.2(3) . . . . ?
C6 C7 C11 C12 4.0(5) . . . . ?
C7 C8 C9 N2 -2.2(5) . . . . ?
C7 C11 C12 C13 -179.1(3) . . . . ?
C8 C7 C11 C10 3.2(4) . . . . ?
C8 C7 C11 C12 -175.6(3) . . . . ?
C9 N2 C10 C11 0.6(4) . . . . ?
C9 N2 C10 C15 -177.7(3) . . . . ?
C10 N2 C9 C8 2.3(5) . . . . ?
C10 C11 C12 C13 2.1(5) . . . . ?
C11 C7 C8 C9 -0.7(5) . . . . ?
C11 C10 C15 N1 -172.4(3) . . . . ?
C11 C10 C15 C14 7.0(4) . . . . ?
C11 C12 C13 C14 1.6(5) . . . . ?
C12 C13 C14 C15 -0.9(5) . . . . ?
C12 C13 C14 C18 176.5(3) . . . . ?
C13 C14 C15 N1 176.0(3) . . . . ?
C13 C14 C15 C10 -3.3(4) . . . . ?
C13 C14 C18 C17 -171.4(3) . . . . ?
C13 C14 C18 C19 11.9(5) . . . . ?
C14 C18 C19 C20 -136.4(3) . . . . ?
C14 C18 C19 C24 47.4(5) . . . . ?
C15 N1 C16 C17 5.0(5) . . . . ?
C15 C10 C11 C7 174.9(3) . . . . ?
C15 C10 C11 C12 -6.3(4) . . . . ?
C15 C14 C18 C17 6.0(4) . . . . ?
C15 C14 C18 C19 -170.7(3) . . . . ?
C16 N1 C15 C10 175.3(3) . . . . ?
C16 N1 C15 C14 -4.0(4) . . . . ?
C16 C17 C18 C14 -5.2(5) . . . . ?
C16 C17 C18 C19 171.6(3) . . . . ?
C17 C18 C19 C20 47.0(5) . . . . ?
C17 C18 C19 C24 -129.2(4) . . . . ?
C18 C14 C15 N1 -1.5(4) . . . . ?
C18 C14 C15 C10 179.2(3) . . . . ?
C18 C19 C20 C21 -176.8(3) . . . . ?
C18 C19 C24 C23 175.4(4) . . . . ?
C19 C20 C21 C22 1.0(6) . . . . ?
C20 C19 C24 C23 -0.8(6) . . . . ?
C20 C21 C22 C23 -0.1(7) . . . . ?
C21 C22 C23 C24 -1.3(8) . . . . ?
C22 C23 C24 C19 1.8(7) . . . . ?
C24 C19 C20 C21 -0.6(5) . . . . ?
C25 C26 C27 F6 -52.2(4) . . . . ?
C25 C26 C27 F7 62.1(4) . . . . ?
C25 C26 C27 C28 -173.9(4) . . . . ?
C26 C27 C28 O4 85.9(4) . . . . ?
C26 C27 C28 C29 -92.9(4) . . . . ?
C27 C28 C29 C30 178.8(3) . . . . ?
C28 C29 C30 O3 2.4(6) . . . . ?
C28 C29 C30 C31 -177.8(4) . . . . ?
C29 C30 C31 C32 -63.0(5) . . . . ?
C29 C30 C31 C33 177.1(4) . . . . ?
C29 C30 C31 C34 56.5(5) . . . . ?
C35 C36 C37 F13 -71.2(5) . . . . ?
C35 C36 C37 F14 43.0(5) . . . . ?
C35 C36 C37 C38 166.3(4) . . . . ?
C36 C37 C38 O2 62.4(4) . . . . ?
C36 C37 C38 C39 -118.8(4) . . . . ?
C37 C38 C39 C40 -173.4(4) . . . . ?
C38 C39 C40 O1 -6.0(6) . . . . ?
C38 C39 C40 C41 168.2(4) . . . . ?
C39 C40 C41 C42 -87.8(5) . . . . ?
C39 C40 C41 C43 156.7(5) . . . . ?
C39 C40 C41 C44 34.3(7) . . . . ?
C45 C46 C47 F15 -53.9(9) . . . . ?
C45 C46 C47 F16 60.6(9) . . . . ?
C45 C46 C47 C48 -178.9(7) . . . . ?
C45A C46A C47A F15A -56.9(19) . . . . ?
C45A C46A C47A F16A 56.2(18) . . . . ?
C45A C46A C47A C48 -178.6(13) . . . . ?
C46 C47 C48 O6 85.8(7) . . . . ?
C46 C47 C48 C49 -94.7(7) . . . . ?
C46A C47A C48 O6 65.3(14) . . . . ?
C46A C47A C48 C49 -110.4(12) . . . . ?
C47 C48 C49 C50 -177.6(5) . . . . ?
C47A C48 C49 C50 177.0(7) . . . . ?
C48 C49 C50 O5 6.9(6) . . . . ?
C48 C49 C50 C51 -174.7(4) . . . . ?
C49 C50 C51 C52 9.3(6) . . . . ?
C49 C50 C51 C53 -109.8(4) . . . . ?
C49 C50 C51 C54 132.6(4) . . . . ?
Eu2 O7 C92 C91 178.4(2) . . . . ?
Eu2 O7 C92 C93 -3.3(7) . . . . ?
Eu2 O8 C94 C93 -11.0(6) . . . . ?
Eu2 O8 C94 C95 171.8(3) . . . . ?
Eu2 O9 C104 C103 -26.5(5) . . . . ?
Eu2 O9 C104 C105 154.6(2) . . . . ?
Eu2 O10 C102 C101 -163.3(2) . . . . ?
Eu2 O10 C102 C103 16.0(6) . . . . ?
Eu2 O11 C84 C83 2.2(6) . . . . ?
Eu2 O11 C84 C85 -177.2(2) . . . . ?
Eu2 O12 C82 C81 178.7(2) . . . . ?
Eu2 O12 C82 C83 -2.1(6) . . . . ?
Eu2 N3 C76 C62 -170.0(2) . . . . ?
Eu2 N3 C76 C75 10.4(4) . . . . ?
Eu2 N3 C77 C78 168.8(3) . . . . ?
Eu2 N4 C74 C73 -169.6(3) . . . . ?
Eu2 N4 C75 C65 170.9(2) . . . . ?
Eu2 N4 C75 C76 -10.6(4) . . . . ?
F22 C99 C1A F25 70.5(10) . . . . ?
F22 C99 C1A F26 -174.3(9) . . . . ?
F22 C99 C1A C101 -49.5(11) . . . . ?
F22A C99A C100 F25A 49.4(18) . . . . ?
F22A C99A C100 F26A 164.1(12) . . . . ?
F22A C99A C100 C101 -77.2(16) . . . . ?
F23 C99 C1A F25 -166.6(8) . . . . ?
F23 C99 C1A F26 -51.3(12) . . . . ?
F23 C99 C1A C101 73.5(11) . . . . ?
F23A C99A C100 F25A 172.7(16) . . . . ?
F23A C99A C100 F26A -72.7(14) . . . . ?
F23A C99A C100 C101 46.0(17) . . . . ?
F24 C99 C1A F25 -47.8(11) . . . . ?
F24 C99 C1A F26 67.5(12) . . . . ?
F24 C99 C1A C101 -167.7(8) . . . . ?
F24A C99A C100 F25A -66.5(17) . . . . ?
F24A C99A C100 F26A 48.1(14) . . . . ?
F24A C99A C100 C101 166.8(10) . . . . ?
F25 C1A C101 F27 -51.5(6) . . . . ?
F25 C1A C101 F28 -165.7(5) . . . . ?
F25 C1A C101 C102 75.4(6) . . . . ?
F25A C100 C101 F27A -84.5(14) . . . . ?
F25A C100 C101 F28A 163.0(14) . . . . ?
F25A C100 C101 C102 35.6(14) . . . . ?
F26 C1A C101 F27 -167.5(8) . . . . ?
F26 C1A C101 F28 78.3(9) . . . . ?
F26 C1A C101 C102 -40.6(9) . . . . ?
F26A C100 C101 F27A 158.5(7) . . . . ?
F26A C100 C101 F28A 46.0(9) . . . . ?
F26A C100 C101 C102 -81.5(7) . . . . ?
F27 C101 C102 O10 -155.2(5) . . . . ?
F27 C101 C102 C103 25.4(6) . . . . ?
F27A C101 C102 O10 158.8(6) . . . . ?
F27A C101 C102 C103 -20.6(7) . . . . ?
F28 C101 C102 O10 -41.4(6) . . . . ?
F28 C101 C102 C103 139.2(5) . . . . ?
F28A C101 C102 O10 -81.0(7) . . . . ?
F28A C101 C102 C103 99.6(7) . . . . ?
F29 C89 C90 F32 179.6(4) . . . . ?
F29 C89 C90 F33 64.6(5) . . . . ?
F29 C89 C90 C91 -56.9(5) . . . . ?
F30 C89 C90 F32 60.2(5) . . . . ?
F30 C89 C90 F33 -54.8(5) . . . . ?
F30 C89 C90 C91 -176.2(4) . . . . ?
F31 C89 C90 F32 -57.8(5) . . . . ?
F31 C89 C90 F33 -172.8(4) . . . . ?
F31 C89 C90 C91 65.7(5) . . . . ?
F32 C90 C91 F34 -172.4(3) . . . . ?
F32 C90 C91 F35 72.7(4) . . . . ?
F32 C90 C91 C92 -48.7(5) . . . . ?
F33 C90 C91 F34 -54.6(4) . . . . ?
F33 C90 C91 F35 -169.4(3) . . . . ?
F33 C90 C91 C92 69.2(4) . . . . ?
F34 C91 C92 O7 -155.1(4) . . . . ?
F34 C91 C92 C93 26.4(6) . . . . ?
F35 C91 C92 O7 -36.8(5) . . . . ?
F35 C91 C92 C93 144.7(4) . . . . ?
F36 C79 C80 F39 74.5(4) . . . . ?
F36 C79 C80 F40 -169.8(3) . . . . ?
F36 C79 C80 C81 -49.0(5) . . . . ?
F37 C79 C80 F39 -163.8(4) . . . . ?
F37 C79 C80 F40 -48.2(5) . . . . ?
F37 C79 C80 C81 72.6(5) . . . . ?
F38 C79 C80 F39 -44.5(4) . . . . ?
F38 C79 C80 F40 71.1(4) . . . . ?
F38 C79 C80 C81 -168.1(3) . . . . ?
F39 C80 C81 F41 -161.7(3) . . . . ?
F39 C80 C81 F42 -46.5(4) . . . . ?
F39 C80 C81 C82 73.8(4) . . . . ?
F40 C80 C81 F41 80.3(4) . . . . ?
F40 C80 C81 F42 -164.4(3) . . . . ?
F40 C80 C81 C82 -44.1(4) . . . . ?
F41 C81 C82 O12 177.6(3) . . . . ?
F41 C81 C82 C83 -1.7(5) . . . . ?
F42 C81 C82 O12 59.0(4) . . . . ?
F42 C81 C82 C83 -120.2(4) . . . . ?
O7 C92 C93 C94 2.6(8) . . . . ?
O8 C94 C95 C96 -150.7(4) . . . . ?
O8 C94 C95 C97 89.2(4) . . . . ?
O8 C94 C95 C98 -27.9(5) . . . . ?
O9 C104 C105 C106 109.6(4) . . . . ?
O9 C104 C105 C107 -132.2(4) . . . . ?
O9 C104 C105 C108 -11.1(6) . . . . ?
O10 C102 C103 C104 3.6(6) . . . . ?
O11 C84 C85 C86 -171.8(4) . . . . ?
O11 C84 C85 C87 -51.5(5) . . . . ?
O11 C84 C85 C88 66.6(5) . . . . ?
O12 C82 C83 C84 -2.5(6) . . . . ?
N3 C77 C78 C61 0.8(7) . . . . ?
N4 C75 C76 N3 0.1(5) . . . . ?
N4 C75 C76 C62 -179.5(3) . . . . ?
C55 C56 C57 C58 0.0(9) . . . . ?
C55 C60 C61 C62 126.9(4) . . . . ?
C55 C60 C61 C78 -54.0(5) . . . . ?
C56 C55 C60 C59 1.9(7) . . . . ?
C56 C55 C60 C61 -179.6(4) . . . . ?
C56 C57 C58 C59 0.3(8) . . . . ?
C57 C58 C59 C60 0.6(7) . . . . ?
C58 C59 C60 C55 -1.6(7) . . . . ?
C58 C59 C60 C61 179.9(4) . . . . ?
C59 C60 C61 C62 -54.6(5) . . . . ?
C59 C60 C61 C78 124.5(5) . . . . ?
C60 C55 C56 C57 -1.1(8) . . . . ?
C60 C61 C62 C63 -5.9(5) . . . . ?
C60 C61 C62 C76 177.0(3) . . . . ?
C60 C61 C78 C77 -178.1(4) . . . . ?
C61 C62 C63 C64 179.8(3) . . . . ?
C61 C62 C76 N3 1.6(5) . . . . ?
C61 C62 C76 C75 -178.9(3) . . . . ?
C62 C61 C78 C77 1.1(6) . . . . ?
C62 C63 C64 C65 -0.7(5) . . . . ?
C63 C62 C76 N3 -175.8(3) . . . . ?
C63 C62 C76 C75 3.8(5) . . . . ?
C63 C64 C65 C66 -178.7(3) . . . . ?
C63 C64 C65 C75 3.5(5) . . . . ?
C64 C65 C66 C67 8.1(5) . . . . ?
C64 C65 C66 C73 -173.7(3) . . . . ?
C64 C65 C75 N4 175.8(3) . . . . ?
C64 C65 C75 C76 -2.6(5) . . . . ?
C65 C66 C67 C68 42.2(5) . . . . ?
C65 C66 C67 C72 -144.6(3) . . . . ?
C65 C66 C73 C74 -2.8(5) . . . . ?
C65 C75 C76 N3 178.6(3) . . . . ?
C65 C75 C76 C62 -1.0(5) . . . . ?
C66 C65 C75 N4 -2.1(5) . . . . ?
C66 C65 C75 C76 179.5(3) . . . . ?
C66 C67 C68 C69 173.1(3) . . . . ?
C66 C67 C72 C71 -172.9(3) . . . . ?
C66 C73 C74 N4 -0.6(6) . . . . ?
C67 C66 C73 C74 175.5(3) . . . . ?
C67 C68 C69 C70 -0.3(6) . . . . ?
C68 C67 C72 C71 0.5(5) . . . . ?
C68 C69 C70 C71 0.5(6) . . . . ?
C69 C70 C71 C72 -0.3(6) . . . . ?
C70 C71 C72 C67 -0.3(6) . . . . ?
C72 C67 C68 C69 -0.2(5) . . . . ?
C73 C66 C67 C68 -135.9(3) . . . . ?
C73 C66 C67 C72 37.3(4) . . . . ?
C74 N4 C75 C65 -1.3(5) . . . . ?
C74 N4 C75 C76 177.2(3) . . . . ?
C75 N4 C74 C73 2.7(5) . . . . ?
C75 C65 C66 C67 -174.1(3) . . . . ?
C75 C65 C66 C73 4.0(4) . . . . ?
C76 N3 C77 C78 -1.5(6) . . . . ?
C76 C62 C63 C64 -3.1(5) . . . . ?
C77 N3 C76 C62 0.3(5) . . . . ?
C77 N3 C76 C75 -179.3(3) . . . . ?
C78 C61 C62 C63 175.0(3) . . . . ?
C78 C61 C62 C76 -2.2(5) . . . . ?
C79 C80 C81 F41 -39.7(4) . . . . ?
C79 C80 C81 F42 75.5(4) . . . . ?
C79 C80 C81 C82 -164.2(3) . . . . ?
C80 C81 C82 O12 -60.5(4) . . . . ?
C80 C81 C82 C83 120.3(4) . . . . ?
C81 C82 C83 C84 176.6(3) . . . . ?
C82 C83 C84 O11 2.5(6) . . . . ?
C82 C83 C84 C85 -178.1(3) . . . . ?
C83 C84 C85 C86 8.8(5) . . . . ?
C83 C84 C85 C87 129.0(4) . . . . ?
C83 C84 C85 C88 -112.8(5) . . . . ?
C89 C90 C91 F34 65.8(5) . . . . ?
C89 C90 C91 F35 -49.0(5) . . . . ?
C89 C90 C91 C92 -170.4(4) . . . . ?
C90 C91 C92 O7 83.5(5) . . . . ?
C90 C91 C92 C93 -95.0(5) . . . . ?
C91 C92 C93 C94 -179.2(4) . . . . ?
C92 C93 C94 O8 4.2(7) . . . . ?
C92 C93 C94 C95 -178.8(4) . . . . ?
C93 C94 C95 C96 32.2(5) . . . . ?
C93 C94 C95 C97 -88.0(4) . . . . ?
C93 C94 C95 C98 154.9(4) . . . . ?
C99 C1A C101 F27 69.8(8) . . . . ?
C99 C1A C101 F28 -44.5(8) . . . . ?
C99 C1A C101 C102 -163.4(6) . . . . ?
C99A C100 C101 F27A 39.8(12) . . . . ?
C99A C100 C101 F28A -72.7(12) . . . . ?
C99A C100 C101 C102 159.8(9) . . . . ?
C1A C101 C102 O10 78.4(5) . . . . ?
C1A C101 C102 C103 -100.9(5) . . . . ?
C100 C101 C102 O10 44.9(6) . . . . ?
C100 C101 C102 C103 -134.5(6) . . . . ?
C101 C102 C103 C104 -177.2(3) . . . . ?
C102 C103 C104 O9 1.4(6) . . . . ?
C102 C103 C104 C105 -179.6(4) . . . . ?
C103 C104 C105 C106 -69.4(5) . . . . ?
C103 C104 C105 C107 48.8(5) . . . . ?
C103 C104 C105 C108 169.9(5) . . . . ?
